data_7231395
loop_
_publ_author_name
'Zhu, Xin-Qi'
'Yuan, Han'
'Sun, Qing'
'Zhou, Bo'
'Han, Xiao-Qin'
'Zhang, Zhi-Xin'
'Lu, Xin'
'Ye, Long-Wu'

_publ_section_title
;
 Benign catalysis with zinc: atom-economical and divergent synthesis of
 nitrogen heterocycles by formal [3 + 2] annulation of isoxazoles with
 ynol ethers
;
_journal_issue 18
_journal_name_full 'Green Chemistry'
_journal_page_first 4287
_journal_paper_doi 10.1039/C8GC02051E
_journal_volume 20
_journal_year 2018
_chemical_formula_moiety '5(C15 H17 N O2), C15 H16 N O2'
_chemical_formula_sum 'C90 H101 N6 O12'
_chemical_formula_weight 1458.76
_space_group_crystal_system triclinic
_space_group_IT_number 2
_space_group_name_Hall '-P 1'
_space_group_name_H-M_alt 'P -1'
_symmetry_space_group_name_Hall '-P 1'
_symmetry_space_group_name_H-M 'P -1'
_atom_sites_solution_hydrogens geom
_atom_sites_solution_primary dual
_audit_creation_date 2017-02-22
_audit_creation_method
;
Olex2 1.2
(compiled 2017.01.04 svn.r3372 for OlexSys, GUI svn.r5292)
;
_audit_update_record
;
2018-01-26 deposited with the CCDC.
2018-08-20 downloaded from the CCDC.
;
_cell_angle_alpha 106.471(3)
_cell_angle_beta 107.031(3)
_cell_angle_gamma 108.096(3)
_cell_formula_units_Z 4
_cell_length_a 19.911(3)
_cell_length_b 20.945(3)
_cell_length_c 23.811(4)
_cell_measurement_reflns_used 8308
_cell_measurement_temperature 173(2)
_cell_measurement_theta_max 24.12
_cell_measurement_theta_min 2.29
_cell_volume 8223(2)
_computing_cell_refinement 'Bruker SMART'
_computing_data_collection 'Bruker SMART'
_computing_data_reduction 'Bruker SAINT'
_computing_molecular_graphics 'Olex2 (Dolomanov et al., 2009)'
_computing_publication_material 'Olex2 (Dolomanov et al., 2009)'
_computing_structure_refinement 'ShelXL (Sheldrick, 2015)'
_computing_structure_solution 'ShelXT (Sheldrick, 2015)'
_diffrn_ambient_temperature 173.15
_diffrn_measured_fraction_theta_full 0.990
_diffrn_measured_fraction_theta_max 0.967
_diffrn_measurement_device_type 'CCD area detector'
_diffrn_measurement_method 'phi and omega scans'
_diffrn_radiation_monochromator graphite
_diffrn_radiation_type MoK\a
_diffrn_radiation_wavelength 0.71073
_diffrn_reflns_av_R_equivalents 0.0364
_diffrn_reflns_av_unetI/netI 0.0828
_diffrn_reflns_Laue_measured_fraction_full 0.990
_diffrn_reflns_Laue_measured_fraction_max 0.967
_diffrn_reflns_limit_h_max 25
_diffrn_reflns_limit_h_min -25
_diffrn_reflns_limit_k_max 27
_diffrn_reflns_limit_k_min -26
_diffrn_reflns_limit_l_max 30
_diffrn_reflns_limit_l_min -30
_diffrn_reflns_number 71114
_diffrn_reflns_point_group_measured_fraction_full 0.990
_diffrn_reflns_point_group_measured_fraction_max 0.967
_diffrn_reflns_theta_full 25.242
_diffrn_reflns_theta_max 27.484
_diffrn_reflns_theta_min 0.982
_diffrn_source 'sealed tube'
_exptl_absorpt_coefficient_mu 0.078
_exptl_absorpt_correction_type none
_exptl_crystal_colour colourless
_exptl_crystal_colour_primary colourless
_exptl_crystal_density_diffrn 1.178
_exptl_crystal_density_method 'not measured'
_exptl_crystal_description block
_exptl_crystal_F_000 3116
_exptl_crystal_recrystallization_method 'Re-crystallisation from solvent: ethyl acetate and hexane'
_exptl_crystal_size_max 0.8
_exptl_crystal_size_mid 0.8
_exptl_crystal_size_min 0.6
_refine_diff_density_max 0.369
_refine_diff_density_min -0.199
_refine_diff_density_rms 0.044
_refine_ls_extinction_method none
_refine_ls_goodness_of_fit_ref 1.024
_refine_ls_hydrogen_treatment constr
_refine_ls_matrix_type full
_refine_ls_number_parameters 1981
_refine_ls_number_reflns 36450
_refine_ls_number_restraints 0
_refine_ls_restrained_S_all 1.024
_refine_ls_R_factor_all 0.1043
_refine_ls_R_factor_gt 0.0635
_refine_ls_shift/su_max 0.001
_refine_ls_shift/su_mean 0.000
_refine_ls_structure_factor_coef Fsqd
_refine_ls_weighting_details
;
 w=1/[\s^2^(Fo^2^)+(0.0741P)^2^+1.0319P]
 where P=(Fo^2^+2Fc^2^)/3
;
_refine_ls_weighting_scheme calc
_refine_ls_wR_factor_gt 0.1576
_refine_ls_wR_factor_ref 0.1816
_reflns_Friedel_coverage 0.000
_reflns_number_gt 22745
_reflns_number_total 36450
_reflns_threshold_expression 'I > 2\s(I)'
_cod_data_source_file c8gc02051e2.cif
_cod_data_source_block y0215m
_cod_depositor_comments 'Adding full bibliography for 7231395.cif.'
_cod_database_code 7231395
_shelxl_version_number 2013-2
_shelx_space_group_comment
;
The symmetry employed for this shelxl refinement is uniquely defined
by the following loop, which should always be used as a source of
symmetry information in preference to the above space-group names.
They are only intended as comments.
;
_olex2_refinement_description
;
1. Fixed Uiso
 At 1.2 times of:
  All C(H) groups, All C(H,H) groups, All N(H) groups
 At 1.5 times of:
  All C(H,H,H) groups
2. Uiso/Uaniso restraints and constraints
: with sigma of 0.01 and sigma for terminal atoms of 0.02
3.a Secondary CH2 refined with riding coordinates:
 C125(H12a,H12b), C35(H35a,H35b), C95(H95a,H95b), C5(H5a,H5b), C65(H65a,H65b),
 C20(H20a,H20b), C170(H17d,H17e), C50(H50a,H50b), C80(H80a,H80b), C110(H11g,
 H11h)
3.b Aromatic/amide H refined with riding coordinates:
 N10(H10d), N12(H12), N8(H8), N3(H3), N11(H11i), N2(H2), N7(H7), N5(H5),
 N9(H9), N6(H6), N1(H1), N4(H4), C100(H100), C29(H29), C175(H175), C115(H115),
 C130(H130), C134(H134), C145(H145), C119(H119), C104(H104), C176(H176),
 C179(H179), C10(H10), C40(H40), C55(H55), C101(H101), C149(H149), C74(H74),
 C44(H44), C25(H25), C42(H42), C102(H102), C28(H28), C89(H89), C177(H177),
 C133(H133), C26(H26), C132(H132), C85(H85), C147(H147), C59(H59), C103(H103),
 C131(H131), C41(H41), C118(H118), C27(H27), C146(H146), C116(H116), C164(H164),
  C160(H160), C57(H57), C148(H148), C178(H178), C56(H56), C73(H73), C86(H86),
 C117(H117), C11(H11), C43(H43), C72(H72), C87(H87), C70(H70), C162(H162),
 C14(H14), C12(H12l), C58(H58), C88(H88), C163(H163), C71(H71), C13(H13),
 C161(H161), C155(H155), C140(H140)
3.c Idealised Me refined as rotating group:
 C120(H12i,H12j,H12k), C150(H15j,H15k,H15l), C173(H17a,H17b,H17c), C128(H12c,
 H12d,H12e), C45(H45a,H45b,H45c), C105(H10a,H10b,H10c), C126(H12f,H12g,H12h),
 C113(H11a,H11b,H11c), C165(H16a,H16b,H16c), C135(H13a,H13b,H13c), C143(H14a,
 H14b,H14c), C83(H83a,H83b,H83c), C68(H68a,H68b,H68c), C180(H18a,H18b,H18c),
 C60(H60a,H60b,H60c), C90(H90a,H90b,H90c), C23(H23a,H23b,H23c), C30(H30a,H30b,
 H30c), C96(H96a,H96b,H96c), C66(H66a,H66b,H66c), C15(H15a,H15b,H15c),
 C156(H15d,H15e,H15f), C75(H75a,H75b,H75c), C98(H98a,H98b,H98c), C38(H38a,H38b,
 H38c), C36(H36a,H36b,H36c), C51(H51a,H51b,H51c), C81(H81a,H81b,H81c),
 C111(H11d,H11e,H11f), C8(H8a,H8b,H8c), C6(H6a,H6b,H6c), C158(H15g,H15h,H15i),
 C141(H14d,H14e,H14f), C171(H17f,H17g,H17h), C21(H21a,H21b,H21c), C53(H53a,H53b,
 H53c)
;
_olex2_submission_special_instructions 'No special instructions were received'

loop_
_space_group_symop_operation_xyz
'x, y, z'
'-x, -y, -z'

loop_
_atom_site_label
_atom_site_type_symbol
_atom_site_fract_x
_atom_site_fract_y
_atom_site_fract_z
_atom_site_U_iso_or_equiv
_atom_site_adp_type
_atom_site_occupancy
_atom_site_site_symmetry_order
_atom_site_calc_flag
_atom_site_refinement_flags_posn
_atom_site_refinement_flags_adp
O17 O 0.39621(8) 0.76913(8) 1.27729(7) 0.0441(3) Uani 1 1 d . .
O3 O 0.31358(8) 0.39768(8) 0.51113(7) 0.0459(4) Uani 1 1 d . .
O13 O -0.13968(9) 0.23262(8) 0.53128(6) 0.0485(4) Uani 1 1 d . .
O7 O 1.01010(8) 1.14178(8) 1.05247(7) 0.0489(4) Uani 1 1 d . .
O9 O 1.09782(9) 1.19906(8) 0.70022(7) 0.0506(4) Uani 1 1 d . .
O23 O 0.18709(9) 0.57177(8) 0.43898(7) 0.0512(4) Uani 1 1 d . .
O15 O -0.01449(8) 0.32870(7) 0.95791(7) 0.0493(4) Uani 1 1 d . .
O21 O 0.62998(9) 0.96169(8) 0.74850(7) 0.0554(4) Uani 1 1 d . .
O16 O 0.23406(9) 0.63300(8) 1.09348(8) 0.0573(4) Uani 1 1 d . .
O12 O 0.89889(9) 1.02475(8) 0.56369(7) 0.0533(4) Uani 1 1 d . .
O1 O 0.36187(8) 0.48809(8) 0.15999(8) 0.0535(4) Uani 1 1 d . .
O5 O 0.52721(10) 0.73789(8) 0.91272(7) 0.0589(4) Uani 1 1 d . .
O14 O -0.00671(10) 0.38618(8) 0.81431(7) 0.0568(4) Uani 1 1 d . .
O11 O 0.80893(10) 0.91530(8) 0.28220(7) 0.0600(4) Uani 1 1 d . .
O24 O 0.05540(9) 0.40729(9) 0.57436(8) 0.0614(5) Uani 1 1 d . .
O19 O 0.68567(10) 1.10632(10) 1.16965(7) 0.0665(5) Uani 1 1 d . .
N10 N 0.59806(10) 1.00080(9) 1.07617(8) 0.0421(4) Uani 1 1 d . .
H10D H 0.5774 0.9776 1.0967 0.051 Uiso 1 1 calc R .
O18 O 0.52317(11) 0.90469(9) 1.12297(8) 0.0659(5) Uani 1 1 d . .
O10 O 0.94047(10) 1.11880(10) 0.86139(8) 0.0657(5) Uani 1 1 d . .
N12 N 0.19975(10) 0.56709(9) 0.53836(8) 0.0432(4) Uani 1 1 d . .
H12 H 0.2435 0.6076 0.5606 0.052 Uiso 1 1 calc R .
N8 N 0.05554(10) 0.43393(9) 0.94749(8) 0.0398(4) Uani 1 1 d . .
H8 H 0.0311 0.4143 0.9052 0.048 Uiso 1 1 calc R .
O6 O 0.48256(10) 0.59783(9) 0.64306(8) 0.0676(5) Uani 1 1 d . .
N3 N 0.40017(10) 0.50158(9) 0.50766(8) 0.0423(4) Uani 1 1 d . .
H3 H 0.4214 0.5282 0.5495 0.051 Uiso 1 1 calc R .
O22 O 0.33496(10) 0.69318(9) 0.62185(8) 0.0684(5) Uani 1 1 d . .
O2 O 0.66918(10) 0.74276(9) 0.29513(9) 0.0683(5) Uani 1 1 d . .
O4 O 0.42729(11) 0.52707(9) 0.34854(8) 0.0709(5) Uani 1 1 d . .
N11 N 0.52800(10) 0.88324(9) 0.76114(8) 0.0442(4) Uani 1 1 d . .
H11I H 0.5471 0.9091 0.8030 0.053 Uiso 1 1 calc R .
N2 N 0.47111(10) 0.56476(9) 0.25881(9) 0.0455(4) Uani 1 1 d . .
H2 H 0.4536 0.5413 0.2806 0.055 Uiso 1 1 calc R .
N7 N -0.03881(10) 0.33387(9) 0.62407(8) 0.0422(4) Uani 1 1 d . .
H7 H -0.0152 0.3531 0.6029 0.051 Uiso 1 1 calc R .
N5 N 0.90738(10) 1.06364(10) 0.95009(8) 0.0448(4) Uani 1 1 d . .
H5 H 0.9282 1.0870 0.9297 0.054 Uiso 1 1 calc R .
N9 N 0.37728(10) 0.76108(9) 1.17264(8) 0.0418(4) Uani 1 1 d . .
H9 H 0.3348 0.7194 1.1531 0.050 Uiso 1 1 calc R .
N6 N 0.98654(10) 1.11863(10) 0.70200(8) 0.0453(4) Uani 1 1 d . .
H6 H 0.9634 1.0921 0.6601 0.054 Uiso 1 1 calc R .
O8 O 0.71002(10) 0.87934(10) 0.90298(9) 0.0763(5) Uani 1 1 d . .
N1 N 0.79109(11) 0.88693(9) 0.36646(8) 0.0484(5) Uani 1 1 d . .
H1 H 0.7546 0.8421 0.3407 0.058 Uiso 1 1 calc R .
N4 N 0.57572(11) 0.74803(9) 0.83489(8) 0.0488(5) Uani 1 1 d . .
H4 H 0.6147 0.7916 0.8605 0.059 Uiso 1 1 calc R .
O20 O 0.56380(11) 0.95776(10) 0.88800(8) 0.0798(6) Uani 1 1 d . .
C137 C 0.67690(11) 1.08865(10) 1.05939(9) 0.0357(4) Uani 1 1 d . .
C108 C 0.13606(11) 0.51292(10) 1.04811(9) 0.0369(4) Uani 1 1 d . .
C39 C 0.26287(12) 0.33169(11) 0.36447(9) 0.0388(5) Uani 1 1 d . .
C174 C 0.03804(11) 0.42356(10) 0.38777(9) 0.0370(4) Uani 1 1 d . .
C167 C 0.09454(11) 0.47494(10) 0.45457(9) 0.0355(4) Uani 1 1 d . .
C168 C 0.09632(11) 0.46693(11) 0.51345(10) 0.0381(4) Uani 1 1 d . .
C62 C 0.89220(11) 1.03518(11) 1.03043(9) 0.0375(4) Uani 1 1 d . .
C138 C 0.62319(11) 1.02630(10) 0.99848(9) 0.0362(4) Uani 1 1 d . .
C151 C 0.56169(12) 0.90054(11) 0.72144(9) 0.0399(5) Uani 1 1 d . .
C99 C -0.19650(11) 0.19357(11) 0.63101(9) 0.0368(4) Uani 1 1 d . .
C3 C 0.87462(12) 0.98774(11) 0.45420(9) 0.0397(5) Uani 1 1 d . .
C144 C 0.73747(11) 1.16015(11) 1.07238(9) 0.0368(4) Uani 1 1 d . .
C152 C 0.51774(11) 0.84937(11) 0.66011(9) 0.0385(5) Uani 1 1 d . .
C107 C 0.08726(11) 0.44543(10) 1.04894(9) 0.0371(4) Uani 1 1 d . .
C139 C 0.57520(12) 0.97379(11) 1.01172(9) 0.0376(4) Uani 1 1 d . .
C122 C 0.48078(11) 0.86033(10) 1.25174(9) 0.0358(4) Uani 1 1 d . .
C121 C 0.41908(11) 0.79806(10) 1.23798(9) 0.0372(4) Uani 1 1 d . .
C54 C 0.40685(12) 0.58718(11) 0.80422(9) 0.0413(5) Uani 1 1 d . .
C31 C 0.34094(12) 0.43146(11) 0.47603(10) 0.0394(5) Uani 1 1 d . .
C32 C 0.32174(12) 0.40697(11) 0.41186(10) 0.0392(5) Uani 1 1 d . .
C61 C 0.93969(11) 1.08309(11) 1.01533(10) 0.0389(5) Uani 1 1 d . .
C77 C 1.07520(12) 1.20637(11) 0.79802(9) 0.0393(5) Uani 1 1 d . .
C114 C 0.08211(11) 0.42901(11) 1.10422(9) 0.0382(4) Uani 1 1 d . .
C33 C 0.37315(12) 0.46672(11) 0.40350(10) 0.0404(5) Uani 1 1 d . .
C166 C 0.15899(12) 0.53689(11) 0.47283(10) 0.0398(5) Uani 1 1 d . .
C106 C 0.04017(12) 0.39948(10) 0.98628(9) 0.0380(4) Uani 1 1 d . .
C93 C -0.06727(12) 0.31680(11) 0.70314(9) 0.0378(4) Uani 1 1 d . .
C129 C 0.54285(12) 0.91143(10) 1.31595(9) 0.0377(4) Uani 1 1 d . .
C48 C 0.49425(12) 0.64440(11) 0.74939(10) 0.0410(5) Uani 1 1 d . .
C47 C 0.47157(12) 0.64354(11) 0.80194(9) 0.0406(5) Uani 1 1 d . .
C92 C -0.12625(11) 0.25682(11) 0.64317(9) 0.0368(4) Uani 1 1 d . .
C123 C 0.47552(11) 0.86091(10) 1.18989(9) 0.0375(4) Uani 1 1 d . .
C91 C -0.10571(12) 0.27024(11) 0.59644(9) 0.0393(5) Uani 1 1 d . .
C97 C -0.05689(12) 0.32796(11) 0.76859(10) 0.0415(5) Uani 1 1 d . .
C136 C 0.65834(12) 1.06983(11) 1.10485(9) 0.0414(5) Uani 1 1 d . .
C84 C 1.14897(12) 1.27051(11) 0.84647(10) 0.0415(5) Uani 1 1 d . .
C18 C 0.54651(12) 0.64450(11) 0.23408(10) 0.0396(5) Uani 1 1 d . .
C2 C 0.88283(12) 0.99954(11) 0.39873(9) 0.0398(5) Uani 1 1 d . .
C94 C -0.01437(12) 0.36273(11) 0.68871(9) 0.0391(5) Uani 1 1 d . .
C159 C 0.53684(12) 0.85062(11) 0.60483(10) 0.0430(5) Uani 1 1 d . .
C9 C 0.93767(12) 1.06482(11) 0.39698(9) 0.0394(5) Uani 1 1 d . .
C34 C 0.42079(12) 0.52328(11) 0.46430(10) 0.0419(5) Uani 1 1 d . .
C17 C 0.47661(12) 0.59372(10) 0.17657(10) 0.0398(5) Uani 1 1 d . .
C24 C 0.45638(12) 0.58876(10) 0.10994(10) 0.0400(5) Uani 1 1 d . .
C153 C 0.45168(12) 0.79686(11) 0.66252(10) 0.0403(5) Uani 1 1 d . .
C109 C 0.11361(12) 0.50235(11) 0.98371(10) 0.0392(5) Uani 1 1 d . .
C63 C 0.82611(12) 0.98320(11) 0.97021(10) 0.0407(5) Uani 1 1 d . .
C100 C -0.20111(13) 0.12341(12) 0.61144(10) 0.0458(5) Uani 1 1 d . .
H100 H -0.1585 0.1155 0.6061 0.055 Uiso 1 1 calc R .
C78 C 1.01013(12) 1.16033(11) 0.80535(10) 0.0409(5) Uani 1 1 d . .
C16 C 0.43254(12) 0.54657(11) 0.19449(10) 0.0428(5) Uani 1 1 d . .
C76 C 1.05754(12) 1.17816(11) 0.73404(10) 0.0417(5) Uani 1 1 d . .
C172 C 0.03840(12) 0.41531(11) 0.52370(10) 0.0424(5) Uani 1 1 d . .
C69 C 0.91071(12) 1.03293(12) 1.09438(10) 0.0401(5) Uani 1 1 d . .
C112 C 0.20292(12) 0.57676(12) 1.10064(10) 0.0429(5) Uani 1 1 d . .
C124 C 0.41108(12) 0.79817(11) 1.14230(10) 0.0412(5) Uani 1 1 d . .
C169 C 0.16290(12) 0.52552(11) 0.56403(10) 0.0419(5) Uani 1 1 d . .
C46 C 0.52324(13) 0.70833(11) 0.85251(10) 0.0440(5) Uani 1 1 d . .
C4 C 0.81723(13) 0.91729(12) 0.43137(10) 0.0443(5) Uani 1 1 d . .
C1 C 0.82982(13) 0.93619(11) 0.34664(10) 0.0449(5) Uani 1 1 d . .
C19 C 0.54025(12) 0.62420(11) 0.28385(10) 0.0442(5) Uani 1 1 d . .
C29 C 0.50462(13) 0.58052(11) 0.07935(10) 0.0442(5) Uani 1 1 d . .
H29 H 0.5506 0.5767 0.1011 0.053 Uiso 1 1 calc R .
C175 C -0.00830(13) 0.44405(12) 0.34803(10) 0.0468(5) Uani 1 1 d . .
H175 H -0.0025 0.4934 0.3630 0.056 Uiso 1 1 calc R .
C64 C 0.83882(12) 1.00313(12) 0.92197(10) 0.0447(5) Uani 1 1 d . .
C154 C 0.46154(12) 0.82104(11) 0.72659(10) 0.0420(5) Uani 1 1 d . .
C157 C 0.38899(13) 0.72854(11) 0.61233(10) 0.0460(5) Uani 1 1 d . .
C49 C 0.55907(13) 0.71063(12) 0.77254(10) 0.0444(5) Uani 1 1 d . .
C37 C 0.37978(13) 0.47082(12) 0.34558(11) 0.0477(5) Uani 1 1 d . .
C115 C 0.08999(14) 0.36800(13) 1.11108(11) 0.0514(6) Uani 1 1 d . .
H115 H 0.0990 0.3361 1.0798 0.062 Uiso 1 1 calc R .
C22 C 0.60853(13) 0.71248(11) 0.24614(11) 0.0452(5) Uani 1 1 d . .
C142 C 0.61588(13) 1.01410(12) 0.93391(10) 0.0461(5) Uani 1 1 d . .
C82 C 1.00168(14) 1.16039(13) 0.86412(10) 0.0474(5) Uani 1 1 d . .
C79 C 0.95711(13) 1.10659(12) 0.74464(10) 0.0441(5) Uani 1 1 d . .
C7 C 0.91870(13) 1.03714(11) 0.52201(10) 0.0433(5) Uani 1 1 d . .
C130 C 0.52718(14) 0.94284(12) 1.36724(10) 0.0475(5) Uani 1 1 d . .
H130 H 0.4747 0.9304 1.3614 0.057 Uiso 1 1 calc R .
C52 C 0.45470(13) 0.59246(12) 0.68196(10) 0.0475(5) Uani 1 1 d . .
C134 C 0.62028(13) 0.93026(12) 1.32719(11) 0.0500(5) Uani 1 1 d . .
H134 H 0.6328 0.9081 1.2934 0.060 Uiso 1 1 calc R .
C127 C 0.52171(12) 0.91869(11) 1.17596(10) 0.0440(5) Uani 1 1 d . .
C145 C 0.72620(15) 1.22332(12) 1.08801(11) 0.0524(6) Uani 1 1 d . .
H145 H 0.6787 1.2212 1.0902 0.063 Uiso 1 1 calc R .
C119 C 0.06772(13) 0.47322(13) 1.15027(10) 0.0485(5) Uani 1 1 d . .
H119 H 0.0608 0.5148 1.1462 0.058 Uiso 1 1 calc R .
C67 C 0.75416(13) 0.92543(12) 0.95817(12) 0.0496(5) Uani 1 1 d . .
C125 C 0.43924(14) 0.73112(13) 1.30032(11) 0.0507(6) Uani 1 1 d . .
H12A H 0.4945 0.7660 1.3275 0.061 Uiso 1 1 calc R .
H12B H 0.4365 0.6920 1.2635 0.061 Uiso 1 1 calc R .
C104 C -0.25888(13) 0.20320(13) 0.63880(11) 0.0517(6) Uani 1 1 d . .
H104 H -0.2565 0.2514 0.6528 0.062 Uiso 1 1 calc R .
C176 C -0.06297(15) 0.39417(13) 0.28684(11) 0.0570(6) Uani 1 1 d . .
H176 H -0.0946 0.4093 0.2603 0.068 Uiso 1 1 calc R .
C179 C 0.02978(14) 0.35192(11) 0.36291(11) 0.0507(6) Uani 1 1 d . .
H179 H 0.0627 0.3369 0.3884 0.061 Uiso 1 1 calc R .
C10 C 0.99920(14) 1.06229(12) 0.38358(11) 0.0514(6) Uani 1 1 d . .
H10 H 1.0056 1.0179 0.3744 0.062 Uiso 1 1 calc R .
C120 C 0.14412(14) 0.54860(13) 0.95146(11) 0.0520(6) Uani 1 1 d . .
H12I H 0.1621 0.5224 0.9224 0.078 Uiso 1 1 calc GR .
H12J H 0.1876 0.5953 0.9841 0.078 Uiso 1 1 calc GR .
H12K H 0.1027 0.5585 0.9267 0.078 Uiso 1 1 calc GR .
C40 C 0.19155(14) 0.31848(13) 0.32011(11) 0.0528(6) Uani 1 1 d . .
H40 H 0.1795 0.3588 0.3195 0.063 Uiso 1 1 calc R .
C55 C 0.34753(14) 0.60199(13) 0.81396(12) 0.0568(6) Uani 1 1 d . .
H55 H 0.3485 0.6491 0.8197 0.068 Uiso 1 1 calc R .
C150 C 0.50986(13) 0.89978(11) 0.96925(11) 0.0478(5) Uani 1 1 d . .
H15J H 0.5289 0.8675 0.9467 0.072 Uiso 1 1 calc GR .
H15K H 0.4693 0.9043 0.9376 0.072 Uiso 1 1 calc GR .
H15L H 0.4883 0.8787 0.9954 0.072 Uiso 1 1 calc GR .
C101 C -0.26693(16) 0.06437(12) 0.59951(11) 0.0582(6) Uani 1 1 d . .
H101 H -0.2694 0.0161 0.5859 0.070 Uiso 1 1 calc R .
C149 C 0.80762(13) 1.16609(12) 1.06976(11) 0.0495(5) Uani 1 1 d . .
H149 H 0.8165 1.1231 1.0586 0.059 Uiso 1 1 calc R .
C173 C -0.04420(12) 0.37407(12) 0.47412(11) 0.0501(6) Uani 1 1 d . .
H17A H -0.0465 0.3411 0.4343 0.075 Uiso 1 1 calc GR U
H17B H -0.0640 0.4092 0.4652 0.075 Uiso 1 1 calc GR U
H17C H -0.0761 0.3450 0.4904 0.075 Uiso 1 1 calc GR U
C74 C 0.93165(13) 1.09327(12) 1.14940(10) 0.0514(6) Uani 1 1 d . .
H74 H 0.9357 1.1387 1.1470 0.062 Uiso 1 1 calc R .
C44 C 0.27711(14) 0.27161(13) 0.36476(12) 0.0574(6) Uani 1 1 d . .
H44 H 0.3250 0.2788 0.3952 0.069 Uiso 1 1 calc R .
C25 C 0.38880(13) 0.59191(12) 0.07583(12) 0.0540(6) Uani 1 1 d . .
H25 H 0.3540 0.5966 0.0951 0.065 Uiso 1 1 calc R .
C42 C 0.15372(15) 0.18907(14) 0.27734(12) 0.0610(7) Uani 1 1 d . .
H42 H 0.1170 0.1404 0.2473 0.073 Uiso 1 1 calc R .
C102 C -0.32881(15) 0.07491(14) 0.60721(11) 0.0605(7) Uani 1 1 d . .
H102 H -0.3740 0.0342 0.5991 0.073 Uiso 1 1 calc R .
C128 C 0.56479(14) 0.99676(12) 1.22529(12) 0.0557(6) Uani 1 1 d . .
H12C H 0.6202 1.0088 1.2455 0.084 Uiso 1 1 calc GR .
H12D H 0.5444 1.0027 1.2583 0.084 Uiso 1 1 calc GR .
H12E H 0.5580 1.0299 1.2044 0.084 Uiso 1 1 calc GR .
C28 C 0.48703(15) 0.57773(12) 0.01784(11) 0.0527(6) Uani 1 1 d . .
H28 H 0.5214 0.5729 -0.0019 0.063 Uiso 1 1 calc R .
C45 C 0.48635(13) 0.59607(12) 0.48619(12) 0.0541(6) Uani 1 1 d . .
H45A H 0.4668 0.6268 0.4683 0.081 Uiso 1 1 calc GR .
H45B H 0.5255 0.5888 0.4713 0.081 Uiso 1 1 calc GR .
H45C H 0.5099 0.6205 0.5334 0.081 Uiso 1 1 calc GR .
C105 C 0.06023(13) 0.42991(12) 0.73098(11) 0.0538(6) Uani 1 1 d . .
H10A H 0.0876 0.4432 0.7049 0.081 Uiso 1 1 calc GR .
H10B H 0.0928 0.4200 0.7640 0.081 Uiso 1 1 calc GR .
H10C H 0.0494 0.4707 0.7518 0.081 Uiso 1 1 calc GR .
C126 C 0.40462(16) 0.69785(14) 1.33899(12) 0.0601(6) Uani 1 1 d . .
H12F H 0.3500 0.6632 1.3117 0.090 Uiso 1 1 calc GR .
H12G H 0.4079 0.7370 1.3755 0.090 Uiso 1 1 calc GR .
H12H H 0.4333 0.6717 1.3551 0.090 Uiso 1 1 calc GR .
C89 C 1.21896(14) 1.26746(13) 0.85335(13) 0.0586(6) Uani 1 1 d . .
H89 H 1.2196 1.2243 0.8268 0.070 Uiso 1 1 calc R .
C113 C 0.23872(14) 0.57473(14) 1.16430(11) 0.0614(7) Uani 1 1 d . .
H11A H 0.2939 0.6093 1.1860 0.092 Uiso 1 1 calc GR .
H11B H 0.2336 0.5248 1.1576 0.092 Uiso 1 1 calc GR .
H11C H 0.2122 0.5888 1.1911 0.092 Uiso 1 1 calc GR .
C165 C 0.41474(14) 0.78956(13) 0.75898(11) 0.0559(6) Uani 1 1 d . .
H16A H 0.4407 0.8205 0.8054 0.084 Uiso 1 1 calc GR .
H16B H 0.4099 0.7395 0.7514 0.084 Uiso 1 1 calc GR .
H16C H 0.3629 0.7880 0.7414 0.084 Uiso 1 1 calc GR .
C177 C -0.07189(15) 0.32263(13) 0.26398(11) 0.0560(6) Uani 1 1 d . .
H177 H -0.1102 0.2880 0.2221 0.067 Uiso 1 1 calc R .
C135 C 0.37579(15) 0.77062(13) 1.07106(10) 0.0552(6) Uani 1 1 d . .
H13A H 0.4003 0.7413 1.0529 0.083 Uiso 1 1 calc GR .
H13B H 0.3839 0.8125 1.0590 0.083 Uiso 1 1 calc GR .
H13C H 0.3199 0.7399 1.0542 0.083 Uiso 1 1 calc GR .
C35 C 0.23553(13) 0.38582(14) 0.50116(11) 0.0553(6) Uani 1 1 d . .
H35A H 0.2002 0.3550 0.4551 0.066 Uiso 1 1 calc R .
H35B H 0.2322 0.4336 0.5132 0.066 Uiso 1 1 calc R .
C133 C 0.67962(14) 0.98060(13) 1.38656(12) 0.0612(7) Uani 1 1 d . .
H133 H 0.7323 0.9936 1.3929 0.073 Uiso 1 1 calc R .
C26 C 0.37148(15) 0.58830(13) 0.01415(12) 0.0626(7) Uani 1 1 d . .
H26 H 0.3247 0.5903 -0.0086 0.075 Uiso 1 1 calc R .
C143 C 0.67164(15) 1.06781(14) 0.92078(11) 0.0589(6) Uani 1 1 d . .
H14A H 0.7202 1.0620 0.9309 0.088 Uiso 1 1 calc GR .
H14B H 0.6824 1.1181 0.9476 0.088 Uiso 1 1 calc GR .
H14C H 0.6489 1.0587 0.8752 0.088 Uiso 1 1 calc GR .
C132 C 0.66279(16) 1.01163(14) 1.43614(12) 0.0633(7) Uani 1 1 d . .
H132 H 0.7036 1.0466 1.4769 0.076 Uiso 1 1 calc R .
C95 C -0.21244(14) 0.23385(14) 0.49989(10) 0.0574(6) Uani 1 1 d . .
H95A H -0.2060 0.2854 0.5124 0.069 Uiso 1 1 calc R .
H95B H -0.2516 0.2078 0.5131 0.069 Uiso 1 1 calc R .
C85 C 1.15080(14) 1.33448(13) 0.88492(11) 0.0561(6) Uani 1 1 d . .
H85 H 1.1033 1.3383 0.8801 0.067 Uiso 1 1 calc R .
C5 C 0.78133(15) 0.96096(14) 0.25659(11) 0.0611(7) Uani 1 1 d . .
H5A H 0.8258 1.0073 0.2677 0.073 Uiso 1 1 calc R .
H5B H 0.7466 0.9736 0.2756 0.073 Uiso 1 1 calc R .
C147 C 0.85307(17) 1.29425(14) 1.09837(12) 0.0666(8) Uani 1 1 d . .
H147 H 0.8927 1.3402 1.1076 0.080 Uiso 1 1 calc R .
C59 C 0.40369(14) 0.51827(12) 0.79773(12) 0.0562(6) Uani 1 1 d . .
H59 H 0.4444 0.5066 0.7920 0.067 Uiso 1 1 calc R .
C103 C -0.32508(14) 0.14406(15) 0.62660(12) 0.0604(7) Uani 1 1 d . .
H103 H -0.3679 0.1517 0.6318 0.072 Uiso 1 1 calc R .
C131 C 0.58684(17) 0.99210(13) 1.42693(11) 0.0607(7) Uani 1 1 d . .
H131 H 0.5750 1.0125 1.4618 0.073 Uiso 1 1 calc R .
C41 C 0.13770(14) 0.24772(14) 0.27670(12) 0.0593(6) Uani 1 1 d . .
H41 H 0.0894 0.2399 0.2463 0.071 Uiso 1 1 calc R .
C118 C 0.06328(14) 0.45748(15) 1.20224(11) 0.0590(7) Uani 1 1 d . .
H118 H 0.0538 0.4887 1.2336 0.071 Uiso 1 1 calc R .
C65 C 1.07302(13) 1.12212(14) 1.07267(13) 0.0586(6) Uani 1 1 d . .
H65A H 1.0721 1.0860 1.0348 0.070 Uiso 1 1 calc R .
H65B H 1.0672 1.0989 1.1029 0.070 Uiso 1 1 calc R .
C83 C 1.06799(16) 1.20908(14) 0.92908(11) 0.0604(6) Uani 1 1 d . .
H83A H 1.0716 1.2593 0.9421 0.091 Uiso 1 1 calc GR .
H83B H 1.1166 1.2097 0.9269 0.091 Uiso 1 1 calc GR .
H83C H 1.0591 1.1901 0.9607 0.091 Uiso 1 1 calc GR .
C68 C 0.72995(15) 0.92213(14) 1.01179(13) 0.0628(7) Uani 1 1 d . .
H68A H 0.6731 0.8996 0.9946 0.094 Uiso 1 1 calc GR .
H68B H 0.7509 0.9721 1.0449 0.094 Uiso 1 1 calc GR .
H68C H 0.7501 0.8925 1.0308 0.094 Uiso 1 1 calc GR .
C180 C 0.19257(14) 0.54909(14) 0.63514(11) 0.0608(7) Uani 1 1 d . .
H18A H 0.2380 0.5970 0.6567 0.091 Uiso 1 1 calc GR .
H18B H 0.2075 0.5125 0.6465 0.091 Uiso 1 1 calc GR .
H18C H 0.1518 0.5533 0.6490 0.091 Uiso 1 1 calc GR .
C27 C 0.42077(16) 0.58190(12) -0.01485(12) 0.0618(7) Uani 1 1 d . .
H27 H 0.4089 0.5804 -0.0570 0.074 Uiso 1 1 calc R .
C146 C 0.78398(19) 1.29031(13) 1.10067(12) 0.0693(8) Uani 1 1 d . .
H146 H 0.7755 1.3335 1.1110 0.083 Uiso 1 1 calc R .
C116 C 0.08487(16) 0.35290(16) 1.16309(13) 0.0676(7) Uani 1 1 d . .
H116 H 0.0901 0.3106 1.1670 0.081 Uiso 1 1 calc R .
C60 C 0.60525(14) 0.74435(13) 0.74063(12) 0.0576(6) Uani 1 1 d . .
H60A H 0.5787 0.7680 0.7181 0.086 Uiso 1 1 calc GR .
H60B H 0.6103 0.7059 0.7096 0.086 Uiso 1 1 calc GR .
H60C H 0.6571 0.7813 0.7733 0.086 Uiso 1 1 calc GR .
C164 C 0.49521(15) 0.86636(14) 0.55747(11) 0.0595(6) Uani 1 1 d . .
H164 H 0.4519 0.8754 0.5595 0.071 Uiso 1 1 calc R .
C160 C 0.59963(16) 0.83922(16) 0.60030(13) 0.0671(7) Uani 1 1 d . .
H160 H 0.6301 0.8290 0.6325 0.080 Uiso 1 1 calc R .
C57 C 0.28406(15) 0.48152(15) 0.80830(13) 0.0635(7) Uani 1 1 d . .
H57 H 0.2421 0.4454 0.8094 0.076 Uiso 1 1 calc R .
C90 C 0.88283(14) 1.04168(14) 0.72257(12) 0.0618(7) Uani 1 1 d . .
H90A H 0.8643 1.0116 0.6766 0.093 Uiso 1 1 calc GR .
H90B H 0.8440 1.0584 0.7296 0.093 Uiso 1 1 calc GR .
H90C H 0.8912 1.0121 0.7470 0.093 Uiso 1 1 calc GR .
C148 C 0.86462(15) 1.23225(14) 1.08280(12) 0.0627(7) Uani 1 1 d . .
H148 H 0.9123 1.2347 1.0809 0.075 Uiso 1 1 calc R .
C178 C -0.02522(16) 0.30206(12) 0.30197(12) 0.0606(7) Uani 1 1 d . .
H178 H -0.0306 0.2529 0.2864 0.073 Uiso 1 1 calc R .
C23 C 0.59641(16) 0.74860(12) 0.20034(12) 0.0622(7) Uani 1 1 d . .
H23A H 0.5502 0.7577 0.1960 0.093 Uiso 1 1 calc GR .
H23B H 0.5892 0.7162 0.1581 0.093 Uiso 1 1 calc GR .
H23C H 0.6420 0.7955 0.2170 0.093 Uiso 1 1 calc GR .
C30 C 0.59107(15) 0.65837(14) 0.35416(11) 0.0614(7) Uani 1 1 d . .
H30A H 0.5988 0.7096 0.3727 0.092 Uiso 1 1 calc GR .
H30B H 0.6415 0.6571 0.3607 0.092 Uiso 1 1 calc GR .
H30C H 0.5664 0.6309 0.3753 0.092 Uiso 1 1 calc GR .
C56 C 0.28605(15) 0.54898(15) 0.81554(13) 0.0679(7) Uani 1 1 d . .
H56 H 0.2452 0.5600 0.8217 0.081 Uiso 1 1 calc R .
C73 C 0.94675(15) 1.08822(15) 1.20795(11) 0.0624(7) Uani 1 1 d . .
H73 H 0.9606 1.1303 1.2452 0.075 Uiso 1 1 calc R .
C96 C -0.23906(16) 0.19686(15) 0.42867(11) 0.0637(7) Uani 1 1 d . .
H96A H -0.2894 0.1962 0.4066 0.096 Uiso 1 1 calc GR .
H96B H -0.2444 0.1462 0.4168 0.096 Uiso 1 1 calc GR .
H96C H -0.2008 0.2239 0.4158 0.096 Uiso 1 1 calc GR .
C66 C 1.14795(14) 1.18887(14) 1.10477(13) 0.0657(7) Uani 1 1 d . .
H66A H 1.1532 1.2120 1.0748 0.099 Uiso 1 1 calc GR .
H66B H 1.1909 1.1750 1.1177 0.099 Uiso 1 1 calc GR .
H66C H 1.1493 1.2238 1.1430 0.099 Uiso 1 1 calc GR .
C15 C 0.78462(15) 0.87456(14) 0.46519(12) 0.0656(7) Uani 1 1 d . .
H15A H 0.7544 0.8961 0.4832 0.098 Uiso 1 1 calc GR .
H15B H 0.8272 0.8764 0.5001 0.098 Uiso 1 1 calc GR .
H15C H 0.7508 0.8232 0.4345 0.098 Uiso 1 1 calc GR .
C86 C 1.21965(17) 1.39290(14) 0.93016(13) 0.0678(7) Uani 1 1 d . .
H86 H 1.2193 1.4361 0.9569 0.081 Uiso 1 1 calc R .
C117 C 0.07234(15) 0.39836(16) 1.20884(12) 0.0647(7) Uani 1 1 d . .
H117 H 0.0700 0.3884 1.2449 0.078 Uiso 1 1 calc R .
C11 C 1.05239(15) 1.12272(15) 0.38298(12) 0.0627(7) Uani 1 1 d . .
H11 H 1.0951 1.1196 0.3742 0.075 Uiso 1 1 calc R .
C156 C 0.70135(15) 1.08597(13) 0.76913(12) 0.0633(7) Uani 1 1 d . .
H15D H 0.7404 1.0792 0.7539 0.095 Uiso 1 1 calc GR .
H15E H 0.7196 1.0957 0.8150 0.095 Uiso 1 1 calc GR .
H15F H 0.6931 1.1278 0.7631 0.095 Uiso 1 1 calc GR .
C43 C 0.22308(16) 0.20098(14) 0.32158(15) 0.0723(8) Uani 1 1 d . .
H43 H 0.2342 0.1603 0.3226 0.087 Uiso 1 1 calc R .
C72 C 0.94228(16) 1.02460(17) 1.21327(12) 0.0657(7) Uani 1 1 d . .
H72 H 0.9537 1.0221 1.2540 0.079 Uiso 1 1 calc R .
C75 C 0.79176(15) 0.97108(15) 0.85073(11) 0.0650(7) Uani 1 1 d . .
H75A H 0.8147 1.0044 0.8329 0.098 Uiso 1 1 calc GR .
H75B H 0.7383 0.9648 0.8420 0.098 Uiso 1 1 calc GR .
H75C H 0.7915 0.9231 0.8307 0.098 Uiso 1 1 calc GR .
C98 C -0.10491(16) 0.26806(14) 0.78188(11) 0.0644(7) Uani 1 1 d . .
H98A H -0.0792 0.2772 0.8272 0.097 Uiso 1 1 calc GR .
H98B H -0.1105 0.2204 0.7541 0.097 Uiso 1 1 calc GR .
H98C H -0.1564 0.2674 0.7730 0.097 Uiso 1 1 calc GR .
C87 C 1.28879(16) 1.38928(14) 0.93699(14) 0.0684(7) Uani 1 1 d . .
H87 H 1.3366 1.4297 0.9680 0.082 Uiso 1 1 calc R .
C70 C 0.90641(17) 0.96811(15) 1.10062(12) 0.0646(7) Uani 1 1 d . .
H70 H 0.8930 0.9259 1.0637 0.078 Uiso 1 1 calc R .
C162 C 0.5766(2) 0.85698(16) 0.50303(14) 0.0775(9) Uani 1 1 d . .
H162 H 0.5900 0.8585 0.4681 0.093 Uiso 1 1 calc R .
C14 C 0.92980(16) 1.12915(14) 0.40873(15) 0.0740(8) Uani 1 1 d . .
H14 H 0.8873 1.1328 0.4176 0.089 Uiso 1 1 calc R .
C38 C 0.32956(17) 0.40843(15) 0.28108(12) 0.0728(8) Uani 1 1 d . .
H38A H 0.2797 0.4106 0.2633 0.109 Uiso 1 1 calc GR .
H38B H 0.3205 0.3617 0.2854 0.109 Uiso 1 1 calc GR .
H38C H 0.3554 0.4119 0.2521 0.109 Uiso 1 1 calc GR .
C12 C 1.04409(16) 1.18552(14) 0.39461(13) 0.0660(7) Uani 1 1 d . .
H12L H 1.0803 1.2269 0.3936 0.079 Uiso 1 1 calc R .
C58 C 0.34231(15) 0.46631(14) 0.79947(14) 0.0659(7) Uani 1 1 d . .
H58 H 0.3410 0.4192 0.7944 0.079 Uiso 1 1 calc R .
C88 C 1.28796(16) 1.32642(15) 0.89834(15) 0.0741(8) Uani 1 1 d . .
H88 H 1.3357 1.3234 0.9026 0.089 Uiso 1 1 calc R .
C20 C 0.36252(16) 0.42142(13) 0.12424(14) 0.0728(8) Uani 1 1 d . .
H20A H 0.3960 0.4075 0.1536 0.087 Uiso 1 1 calc R .
H20B H 0.3835 0.4280 0.0923 0.087 Uiso 1 1 calc R .
C36 C 0.21154(16) 0.34821(16) 0.54137(13) 0.0690(7) Uani 1 1 d . .
H36A H 0.2162 0.3015 0.5300 0.104 Uiso 1 1 calc GR .
H36B H 0.1575 0.3386 0.5335 0.104 Uiso 1 1 calc GR .
H36C H 0.2453 0.3799 0.5871 0.104 Uiso 1 1 calc GR .
C51 C 0.57362(19) 0.76246(14) 1.02362(11) 0.0731(8) Uani 1 1 d . .
H51A H 0.5208 0.7441 1.0213 0.110 Uiso 1 1 calc GR .
H51B H 0.5938 0.8155 1.0346 0.110 Uiso 1 1 calc GR .
H51C H 0.6072 0.7535 1.0568 0.110 Uiso 1 1 calc GR .
C163 C 0.51553(19) 0.86931(15) 0.50690(12) 0.0729(8) Uani 1 1 d . .
H163 H 0.4859 0.8802 0.4748 0.088 Uiso 1 1 calc R .
C71 C 0.92110(19) 0.96368(18) 1.15914(14) 0.0791(9) Uani 1 1 d . .
H71 H 0.9166 0.9184 1.1621 0.095 Uiso 1 1 calc R .
C170 C 0.21202(18) 0.53313(14) 0.39649(13) 0.0747(9) Uani 1 1 d . .
H17D H 0.1678 0.4860 0.3637 0.090 Uiso 1 1 calc R .
H17E H 0.2531 0.5219 0.4209 0.090 Uiso 1 1 calc R .
C50 C 0.5722(2) 0.72341(15) 0.95998(12) 0.0748(8) Uani 1 1 d . .
H50A H 0.6259 0.7399 0.9629 0.090 Uiso 1 1 calc R .
H50B H 0.5505 0.6697 0.9482 0.090 Uiso 1 1 calc R .
C81 C 1.15124(18) 1.28567(15) 0.66094(14) 0.0763(8) Uani 1 1 d . .
H81A H 1.1278 1.2470 0.6172 0.114 Uiso 1 1 calc GR .
H81B H 1.2035 1.2908 0.6842 0.114 Uiso 1 1 calc GR .
H81C H 1.1547 1.3325 0.6586 0.114 Uiso 1 1 calc GR .
C111 C -0.14104(16) 0.23939(14) 0.92840(14) 0.0771(9) Uani 1 1 d . .
H11D H -0.1477 0.2208 0.8835 0.116 Uiso 1 1 calc GR .
H11E H -0.1912 0.2343 0.9295 0.116 Uiso 1 1 calc GR .
H11F H -0.1215 0.2110 0.9496 0.116 Uiso 1 1 calc GR .
C8 C 0.99168(16) 1.10397(16) 0.54315(12) 0.0791(9) Uani 1 1 d . .
H8A H 0.9793 1.1459 0.5438 0.119 Uiso 1 1 calc GR .
H8B H 1.0157 1.0946 0.5131 0.119 Uiso 1 1 calc GR .
H8C H 1.0279 1.1152 0.5865 0.119 Uiso 1 1 calc GR .
C80 C 1.1022(2) 1.26554(15) 0.69543(14) 0.0756(8) Uani 1 1 d . .
H80A H 1.1248 1.3053 0.7391 0.091 Uiso 1 1 calc R .
H80B H 1.0493 1.2600 0.6718 0.091 Uiso 1 1 calc R .
C110 C -0.08518(16) 0.31746(15) 0.96229(15) 0.0797(9) Uani 1 1 d . .
H11G H -0.1076 0.3467 0.9436 0.096 Uiso 1 1 calc R .
H11H H -0.0761 0.3351 1.0083 0.096 Uiso 1 1 calc R .
C6 C 0.73809(18) 0.92080(16) 0.18517(12) 0.0833(9) Uani 1 1 d . .
H6A H 0.7268 0.9546 0.1668 0.125 Uiso 1 1 calc GR .
H6B H 0.6892 0.8798 0.1744 0.125 Uiso 1 1 calc GR .
H6C H 0.7698 0.9015 0.1673 0.125 Uiso 1 1 calc GR .
C158 C 0.38929(17) 0.69922(15) 0.54774(13) 0.0823(10) Uani 1 1 d . .
H15G H 0.3604 0.6454 0.5276 0.123 Uiso 1 1 calc GR .
H15H H 0.4430 0.7128 0.5525 0.123 Uiso 1 1 calc GR .
H15I H 0.3646 0.7202 0.5206 0.123 Uiso 1 1 calc GR .
C141 C 0.78073(17) 1.16291(18) 1.27578(12) 0.0875(10) Uani 1 1 d . .
H14D H 0.7430 1.1291 1.2847 0.131 Uiso 1 1 calc GR .
H14E H 0.7784 1.2107 1.2882 0.131 Uiso 1 1 calc GR .
H14F H 0.8332 1.1695 1.3005 0.131 Uiso 1 1 calc GR .
C13 C 0.98360(19) 1.18930(15) 0.40776(18) 0.0894(10) Uani 1 1 d . .
H13 H 0.9777 1.2339 0.4165 0.107 Uiso 1 1 calc R .
C161 C 0.6193(2) 0.84229(19) 0.54982(16) 0.0867(9) Uani 1 1 d . .
H161 H 0.6630 0.8341 0.5477 0.104 Uiso 1 1 calc R .
C171 C 0.24283(19) 0.57906(17) 0.36426(14) 0.0913(11) Uani 1 1 d . .
H17F H 0.2541 0.5501 0.3310 0.137 Uiso 1 1 calc GR .
H17G H 0.2906 0.6226 0.3963 0.137 Uiso 1 1 calc GR .
H17H H 0.2040 0.5947 0.3443 0.137 Uiso 1 1 calc GR .
C21 C 0.28119(17) 0.36243(16) 0.09057(16) 0.0921(11) Uani 1 1 d . .
H21A H 0.2805 0.3163 0.0648 0.138 Uiso 1 1 calc GR .
H21B H 0.2482 0.3770 0.0622 0.138 Uiso 1 1 calc GR .
H21C H 0.2614 0.3553 0.1225 0.138 Uiso 1 1 calc GR .
C155 C 0.62877(18) 1.01978(15) 0.73268(16) 0.1018(13) Uani 1 1 d . .
H155 H 0.5845 1.0168 0.7009 0.122 Uiso 1 1 calc R .
C140 C 0.76227(18) 1.1322(2) 1.20669(13) 0.1072(14) Uani 1 1 d . .
H140 H 0.7999 1.1306 1.1899 0.129 Uiso 1 1 calc R .
C53 C 0.37649(17) 0.53274(19) 0.65798(14) 0.1055(13) Uani 1 1 d . .
H53A H 0.3448 0.5249 0.6143 0.158 Uiso 1 1 calc GR .
H53B H 0.3518 0.5465 0.6865 0.158 Uiso 1 1 calc GR .
H53C H 0.3810 0.4872 0.6572 0.158 Uiso 1 1 calc GR .

loop_
_atom_site_aniso_label
_atom_site_aniso_U_11
_atom_site_aniso_U_22
_atom_site_aniso_U_33
_atom_site_aniso_U_23
_atom_site_aniso_U_13
_atom_site_aniso_U_12
O17 0.0441(8) 0.0449(8) 0.0496(9) 0.0258(7) 0.0261(7) 0.0150(7)
O3 0.0445(9) 0.0558(9) 0.0380(8) 0.0252(7) 0.0176(7) 0.0165(7)
O13 0.0484(9) 0.0622(10) 0.0282(8) 0.0142(7) 0.0161(7) 0.0194(8)
O7 0.0400(9) 0.0420(8) 0.0524(9) 0.0163(7) 0.0129(7) 0.0116(7)
O9 0.0614(10) 0.0494(9) 0.0436(9) 0.0192(7) 0.0294(8) 0.0200(8)
O23 0.0595(10) 0.0394(8) 0.0526(9) 0.0227(7) 0.0313(8) 0.0078(7)
O15 0.0460(9) 0.0345(8) 0.0484(9) 0.0054(7) 0.0205(7) 0.0043(7)
O21 0.0441(9) 0.0398(8) 0.0492(9) 0.0176(7) -0.0026(7) -0.0004(7)
O16 0.0448(9) 0.0427(9) 0.0540(10) 0.0157(8) 0.0066(8) -0.0007(7)
O12 0.0603(10) 0.0558(9) 0.0348(8) 0.0144(7) 0.0180(8) 0.0198(8)
O1 0.0390(9) 0.0420(8) 0.0639(10) 0.0133(8) 0.0244(8) 0.0035(7)
O5 0.0815(12) 0.0514(9) 0.0325(8) 0.0086(7) 0.0176(8) 0.0286(9)
O14 0.0684(11) 0.0498(9) 0.0298(8) 0.0110(7) 0.0121(8) 0.0114(8)
O11 0.0813(12) 0.0481(9) 0.0330(8) 0.0120(7) 0.0145(8) 0.0197(9)
O24 0.0530(10) 0.0756(11) 0.0545(10) 0.0379(9) 0.0278(8) 0.0113(9)
O19 0.0505(10) 0.0861(12) 0.0272(8) 0.0074(8) 0.0129(8) 0.0038(9)
N10 0.0398(10) 0.0433(10) 0.0345(9) 0.0176(8) 0.0145(8) 0.0068(8)
O18 0.0825(13) 0.0543(10) 0.0505(10) 0.0230(8) 0.0364(9) 0.0076(9)
O10 0.0653(12) 0.0826(12) 0.0510(10) 0.0348(9) 0.0297(9) 0.0223(10)
N12 0.0354(10) 0.0382(9) 0.0404(10) 0.0105(8) 0.0165(8) 0.0016(8)
N8 0.0404(10) 0.0392(9) 0.0282(9) 0.0092(7) 0.0103(7) 0.0112(8)
O6 0.0719(12) 0.0667(11) 0.0370(9) 0.0066(8) 0.0239(9) 0.0093(9)
N3 0.0413(10) 0.0434(10) 0.0325(9) 0.0124(8) 0.0140(8) 0.0110(8)
O22 0.0504(10) 0.0575(10) 0.0527(10) 0.0071(8) 0.0143(8) -0.0097(8)
O2 0.0506(11) 0.0512(10) 0.0655(11) 0.0192(9) 0.0095(9) -0.0052(8)
O4 0.0856(13) 0.0594(11) 0.0605(11) 0.0280(9) 0.0417(10) 0.0090(10)
N11 0.0478(11) 0.0388(9) 0.0280(9) 0.0075(7) 0.0085(8) 0.0096(8)
N2 0.0473(11) 0.0383(9) 0.0493(11) 0.0185(8) 0.0272(9) 0.0095(8)
N7 0.0396(10) 0.0505(10) 0.0370(10) 0.0228(8) 0.0196(8) 0.0121(8)
N5 0.0425(10) 0.0510(11) 0.0404(10) 0.0236(9) 0.0177(8) 0.0149(9)
N9 0.0352(9) 0.0337(9) 0.0409(10) 0.0125(8) 0.0113(8) 0.0028(7)
N6 0.0511(11) 0.0475(10) 0.0306(9) 0.0138(8) 0.0148(8) 0.0172(9)
O8 0.0518(11) 0.0640(11) 0.0636(12) 0.0088(10) 0.0091(9) -0.0049(9)
N1 0.0484(11) 0.0363(9) 0.0372(10) 0.0109(8) 0.0071(8) 0.0039(8)
N4 0.0471(11) 0.0353(9) 0.0398(10) 0.0071(8) 0.0088(9) 0.0048(8)
O20 0.0818(13) 0.0747(12) 0.0322(9) 0.0016(9) 0.0182(9) -0.0038(10)
C137 0.0351(11) 0.0372(10) 0.0308(10) 0.0121(8) 0.0133(9) 0.0129(9)
C108 0.0332(11) 0.0338(10) 0.0355(11) 0.0119(8) 0.0112(9) 0.0095(9)
C39 0.0369(11) 0.0432(11) 0.0316(10) 0.0152(9) 0.0161(9) 0.0101(9)
C174 0.0382(11) 0.0351(10) 0.0362(11) 0.0154(9) 0.0203(9) 0.0088(9)
C167 0.0353(11) 0.0316(10) 0.0380(11) 0.0141(8) 0.0173(9) 0.0107(8)
C168 0.0340(11) 0.0398(11) 0.0387(11) 0.0161(9) 0.0184(9) 0.0107(9)
C62 0.0370(11) 0.0386(11) 0.0357(11) 0.0149(9) 0.0138(9) 0.0167(9)
C138 0.0359(11) 0.0376(10) 0.0306(10) 0.0131(8) 0.0114(9) 0.0134(9)
C151 0.0365(11) 0.0350(10) 0.0341(11) 0.0122(9) 0.0066(9) 0.0078(9)
C99 0.0379(11) 0.0434(11) 0.0256(10) 0.0146(8) 0.0140(9) 0.0121(9)
C3 0.0385(11) 0.0408(11) 0.0350(11) 0.0151(9) 0.0116(9) 0.0152(9)
C144 0.0383(11) 0.0375(10) 0.0268(10) 0.0136(8) 0.0101(9) 0.0097(9)
C152 0.0357(11) 0.0377(11) 0.0333(11) 0.0133(9) 0.0081(9) 0.0122(9)
C107 0.0358(11) 0.0362(10) 0.0324(10) 0.0108(8) 0.0122(9) 0.0120(9)
C139 0.0368(11) 0.0355(10) 0.0356(11) 0.0129(9) 0.0123(9) 0.0139(9)
C122 0.0321(10) 0.0336(10) 0.0372(11) 0.0139(9) 0.0143(9) 0.0096(8)
C121 0.0359(11) 0.0353(10) 0.0384(11) 0.0164(9) 0.0162(9) 0.0111(9)
C54 0.0436(12) 0.0392(11) 0.0299(10) 0.0094(9) 0.0107(9) 0.0131(10)
C31 0.0358(11) 0.0421(11) 0.0361(11) 0.0168(9) 0.0145(9) 0.0115(9)
C32 0.0375(11) 0.0404(11) 0.0367(11) 0.0165(9) 0.0161(9) 0.0121(9)
C61 0.0346(11) 0.0406(11) 0.0362(11) 0.0146(9) 0.0115(9) 0.0141(9)
C77 0.0428(12) 0.0414(11) 0.0345(11) 0.0150(9) 0.0150(9) 0.0206(10)
C114 0.0279(10) 0.0407(11) 0.0333(11) 0.0116(9) 0.0090(8) 0.0064(9)
C33 0.0396(12) 0.0432(11) 0.0387(11) 0.0175(9) 0.0186(10) 0.0154(9)
C166 0.0425(12) 0.0341(10) 0.0395(12) 0.0143(9) 0.0207(10) 0.0099(9)
C106 0.0388(11) 0.0320(10) 0.0338(11) 0.0089(8) 0.0137(9) 0.0097(9)
C93 0.0380(11) 0.0429(11) 0.0318(10) 0.0169(9) 0.0149(9) 0.0151(9)
C129 0.0379(11) 0.0330(10) 0.0382(11) 0.0168(9) 0.0141(9) 0.0101(9)
C48 0.0408(12) 0.0391(11) 0.0350(11) 0.0111(9) 0.0131(9) 0.0140(9)
C47 0.0440(12) 0.0355(11) 0.0338(11) 0.0100(9) 0.0127(9) 0.0142(9)
C92 0.0349(11) 0.0431(11) 0.0299(10) 0.0155(9) 0.0142(9) 0.0127(9)
C123 0.0367(11) 0.0349(10) 0.0374(11) 0.0160(9) 0.0153(9) 0.0104(9)
C91 0.0359(11) 0.0476(12) 0.0300(10) 0.0157(9) 0.0139(9) 0.0127(9)
C97 0.0442(12) 0.0450(12) 0.0312(11) 0.0150(10) 0.0127(10) 0.0179(10)
C136 0.0383(12) 0.0463(12) 0.0280(10) 0.0120(9) 0.0124(9) 0.0085(10)
C84 0.0465(13) 0.0430(12) 0.0364(11) 0.0177(9) 0.0174(10) 0.0195(10)
C18 0.0382(11) 0.0343(10) 0.0424(12) 0.0120(9) 0.0206(10) 0.0106(9)
C2 0.0428(12) 0.0372(11) 0.0326(11) 0.0127(9) 0.0117(9) 0.0143(9)
C94 0.0361(11) 0.0424(11) 0.0352(11) 0.0179(9) 0.0132(9) 0.0126(9)
C159 0.0418(12) 0.0337(10) 0.0342(11) 0.0087(9) 0.0087(9) 0.0046(9)
C9 0.0408(12) 0.0335(10) 0.0309(10) 0.0110(8) 0.0059(9) 0.0108(9)
C34 0.0419(12) 0.0396(11) 0.0451(12) 0.0172(10) 0.0211(10) 0.0161(10)
C17 0.0386(11) 0.0331(10) 0.0431(12) 0.0103(9) 0.0212(10) 0.0109(9)
C24 0.0387(12) 0.0296(10) 0.0417(12) 0.0092(9) 0.0170(10) 0.0071(9)
C153 0.0361(11) 0.0366(11) 0.0353(11) 0.0103(9) 0.0093(9) 0.0096(9)
C109 0.0368(11) 0.0400(11) 0.0369(11) 0.0150(9) 0.0149(9) 0.0130(9)
C63 0.0386(12) 0.0414(11) 0.0413(12) 0.0174(9) 0.0156(10) 0.0169(9)
C100 0.0480(13) 0.0473(12) 0.0365(11) 0.0136(10) 0.0180(10) 0.0166(10)
C78 0.0456(12) 0.0465(12) 0.0349(11) 0.0188(10) 0.0170(10) 0.0232(10)
C16 0.0376(12) 0.0366(11) 0.0466(13) 0.0113(9) 0.0222(10) 0.0079(9)
C76 0.0462(13) 0.0426(11) 0.0372(11) 0.0162(9) 0.0195(10) 0.0182(10)
C172 0.0408(12) 0.0425(11) 0.0465(13) 0.0195(10) 0.0248(10) 0.0138(10)
C69 0.0348(11) 0.0494(12) 0.0372(11) 0.0187(10) 0.0145(9) 0.0193(10)
C112 0.0319(11) 0.0426(12) 0.0414(12) 0.0118(10) 0.0119(9) 0.0089(9)
C124 0.0440(12) 0.0367(11) 0.0384(11) 0.0159(9) 0.0160(10) 0.0125(9)
C169 0.0358(11) 0.0465(12) 0.0400(12) 0.0159(10) 0.0193(10) 0.0121(10)
C46 0.0529(13) 0.0368(11) 0.0343(11) 0.0116(9) 0.0153(10) 0.0152(10)
C4 0.0434(12) 0.0419(12) 0.0386(12) 0.0165(10) 0.0117(10) 0.0127(10)
C1 0.0531(14) 0.0389(11) 0.0332(11) 0.0139(9) 0.0140(10) 0.0129(10)
C19 0.0432(13) 0.0373(11) 0.0458(13) 0.0133(10) 0.0204(10) 0.0116(10)
C29 0.0443(13) 0.0400(11) 0.0441(12) 0.0158(10) 0.0180(10) 0.0148(10)
C175 0.0569(14) 0.0385(11) 0.0419(12) 0.0166(10) 0.0206(11) 0.0170(11)
C64 0.0410(12) 0.0492(12) 0.0381(12) 0.0176(10) 0.0119(10) 0.0171(10)
C154 0.0408(12) 0.0371(11) 0.0410(12) 0.0133(9) 0.0152(10) 0.0125(9)
C157 0.0384(12) 0.0382(11) 0.0444(13) 0.0095(10) 0.0107(10) 0.0092(10)
C49 0.0455(13) 0.0439(12) 0.0372(12) 0.0145(10) 0.0147(10) 0.0156(10)
C37 0.0518(14) 0.0482(13) 0.0486(13) 0.0232(11) 0.0275(11) 0.0192(11)
C115 0.0572(15) 0.0540(14) 0.0487(13) 0.0245(11) 0.0233(12) 0.0265(12)
C22 0.0411(13) 0.0352(11) 0.0466(13) 0.0082(10) 0.0208(11) 0.0064(10)
C142 0.0477(13) 0.0506(13) 0.0347(12) 0.0151(10) 0.0147(10) 0.0192(11)
C82 0.0566(15) 0.0529(13) 0.0415(12) 0.0228(11) 0.0243(11) 0.0275(12)
C79 0.0472(13) 0.0490(12) 0.0383(12) 0.0210(10) 0.0176(10) 0.0206(11)
C7 0.0460(13) 0.0442(12) 0.0358(11) 0.0123(9) 0.0160(10) 0.0195(10)
C130 0.0522(14) 0.0505(13) 0.0392(12) 0.0218(10) 0.0214(11) 0.0158(11)
C52 0.0462(13) 0.0502(13) 0.0349(12) 0.0114(10) 0.0130(10) 0.0166(11)
C134 0.0424(13) 0.0474(13) 0.0476(13) 0.0108(10) 0.0146(11) 0.0159(10)
C127 0.0436(12) 0.0428(12) 0.0444(13) 0.0217(10) 0.0197(10) 0.0126(10)
C145 0.0612(15) 0.0453(13) 0.0460(13) 0.0177(11) 0.0178(12) 0.0228(12)
C119 0.0445(13) 0.0523(13) 0.0407(12) 0.0140(10) 0.0177(10) 0.0159(11)
C67 0.0416(13) 0.0425(12) 0.0586(15) 0.0204(11) 0.0161(12) 0.0157(11)
C125 0.0549(14) 0.0496(13) 0.0571(14) 0.0311(11) 0.0269(12) 0.0222(11)
C104 0.0504(14) 0.0507(13) 0.0577(14) 0.0217(11) 0.0307(12) 0.0190(11)
C176 0.0633(16) 0.0572(15) 0.0394(13) 0.0223(11) 0.0135(12) 0.0178(12)
C179 0.0542(14) 0.0362(11) 0.0519(14) 0.0153(10) 0.0162(11) 0.0156(10)
C10 0.0616(15) 0.0469(13) 0.0510(14) 0.0242(11) 0.0270(12) 0.0225(12)
C120 0.0540(14) 0.0507(13) 0.0488(13) 0.0260(11) 0.0215(11) 0.0147(11)
C40 0.0521(14) 0.0474(13) 0.0486(13) 0.0202(11) 0.0128(11) 0.0165(11)
C55 0.0544(15) 0.0479(13) 0.0669(16) 0.0189(12) 0.0267(13) 0.0235(12)
C150 0.0430(13) 0.0378(11) 0.0480(13) 0.0124(10) 0.0141(10) 0.0092(10)
C101 0.0726(18) 0.0377(12) 0.0425(13) 0.0108(10) 0.0189(13) 0.0074(12)
C149 0.0448(13) 0.0473(13) 0.0498(13) 0.0191(11) 0.0194(11) 0.0129(10)
C173 0.0410(13) 0.0455(12) 0.0568(14) 0.0196(11) 0.0248(11) 0.0072(10)
C74 0.0498(14) 0.0439(12) 0.0402(12) 0.0136(10) 0.0111(11) 0.0064(10)
C44 0.0438(14) 0.0493(14) 0.0645(16) 0.0182(12) 0.0108(12) 0.0183(11)
C25 0.0418(13) 0.0459(13) 0.0616(16) 0.0147(11) 0.0197(12) 0.0121(11)
C42 0.0508(15) 0.0479(14) 0.0558(15) 0.0077(12) 0.0183(13) 0.0029(12)
C102 0.0522(15) 0.0594(16) 0.0397(13) 0.0148(11) 0.0180(12) -0.0064(12)
C128 0.0606(15) 0.0383(12) 0.0601(15) 0.0221(11) 0.0270(13) 0.0082(11)
C28 0.0607(16) 0.0459(13) 0.0437(13) 0.0146(10) 0.0241(12) 0.0149(11)
C45 0.0485(14) 0.0454(13) 0.0581(15) 0.0157(11) 0.0236(12) 0.0117(11)
C105 0.0422(13) 0.0503(13) 0.0513(14) 0.0202(11) 0.0129(11) 0.0056(11)
C126 0.0753(18) 0.0571(15) 0.0554(15) 0.0332(12) 0.0314(14) 0.0247(13)
C89 0.0524(15) 0.0465(13) 0.0718(17) 0.0164(12) 0.0264(13) 0.0219(12)
C113 0.0434(14) 0.0628(15) 0.0427(13) 0.0164(12) 0.0042(11) -0.0018(12)
C165 0.0552(15) 0.0557(14) 0.0502(14) 0.0199(11) 0.0256(12) 0.0144(12)
C177 0.0596(15) 0.0462(13) 0.0347(12) 0.0097(10) 0.0134(11) 0.0019(11)
C135 0.0612(15) 0.0477(13) 0.0396(13) 0.0152(10) 0.0136(11) 0.0124(11)
C35 0.0425(13) 0.0747(16) 0.0472(14) 0.0310(12) 0.0201(11) 0.0168(12)
C133 0.0403(14) 0.0551(15) 0.0579(16) 0.0132(12) 0.0020(12) 0.0104(11)
C26 0.0503(15) 0.0534(15) 0.0554(16) 0.0161(12) -0.0003(13) 0.0144(12)
C143 0.0738(17) 0.0651(15) 0.0380(13) 0.0241(12) 0.0285(12) 0.0226(13)
C132 0.0615(17) 0.0545(15) 0.0360(13) 0.0123(11) -0.0010(12) 0.0052(13)
C95 0.0561(15) 0.0689(16) 0.0361(12) 0.0159(11) 0.0120(11) 0.0254(13)
C85 0.0512(14) 0.0534(14) 0.0528(14) 0.0101(12) 0.0140(12) 0.0274(12)
C5 0.0613(16) 0.0686(16) 0.0445(14) 0.0277(13) 0.0179(12) 0.0172(13)
C147 0.0655(18) 0.0499(15) 0.0494(15) 0.0272(12) 0.0047(13) -0.0053(13)
C59 0.0426(13) 0.0443(13) 0.0727(17) 0.0199(12) 0.0198(12) 0.0156(11)
C103 0.0447(14) 0.0689(17) 0.0625(16) 0.0240(13) 0.0310(13) 0.0132(12)
C131 0.084(2) 0.0574(15) 0.0349(13) 0.0178(11) 0.0271(13) 0.0215(14)
C41 0.0477(14) 0.0602(16) 0.0484(14) 0.0181(12) 0.0085(12) 0.0118(12)
C118 0.0476(14) 0.0829(18) 0.0394(13) 0.0182(13) 0.0223(11) 0.0218(13)
C65 0.0407(13) 0.0627(15) 0.0700(17) 0.0273(13) 0.0223(12) 0.0202(12)
C83 0.0770(18) 0.0682(16) 0.0370(13) 0.0230(12) 0.0243(13) 0.0306(14)
C68 0.0564(16) 0.0599(15) 0.0817(19) 0.0374(14) 0.0382(14) 0.0204(13)
C180 0.0491(14) 0.0733(17) 0.0400(13) 0.0169(12) 0.0167(11) 0.0100(13)
C27 0.0709(18) 0.0424(13) 0.0436(14) 0.0123(11) 0.0110(13) 0.0071(12)
C146 0.090(2) 0.0387(13) 0.0592(16) 0.0195(12) 0.0142(15) 0.0205(14)
C116 0.0738(19) 0.0769(18) 0.0690(18) 0.0484(16) 0.0314(15) 0.0347(15)
C60 0.0548(15) 0.0560(14) 0.0596(15) 0.0255(12) 0.0263(13) 0.0172(12)
C164 0.0647(16) 0.0660(16) 0.0389(13) 0.0217(12) 0.0130(12) 0.0254(13)
C160 0.0652(17) 0.096(2) 0.0623(17) 0.0446(16) 0.0351(14) 0.0429(16)
C57 0.0445(15) 0.0615(16) 0.0653(17) 0.0250(13) 0.0179(13) 0.0054(12)
C90 0.0570(16) 0.0629(15) 0.0505(15) 0.0244(12) 0.0180(12) 0.0108(13)
C148 0.0486(15) 0.0641(17) 0.0546(15) 0.0269(13) 0.0174(12) 0.0008(12)
C178 0.0730(18) 0.0333(12) 0.0545(15) 0.0078(11) 0.0208(14) 0.0121(12)
C23 0.0763(18) 0.0361(12) 0.0584(15) 0.0165(11) 0.0308(14) 0.0052(12)
C30 0.0612(16) 0.0606(15) 0.0482(14) 0.0205(12) 0.0184(12) 0.0151(13)
C56 0.0498(15) 0.0698(18) 0.0784(19) 0.0226(15) 0.0313(14) 0.0218(14)
C73 0.0604(16) 0.0651(16) 0.0347(13) 0.0112(12) 0.0108(12) 0.0114(13)
C96 0.0667(17) 0.0700(17) 0.0356(13) 0.0172(12) 0.0110(12) 0.0206(14)
C66 0.0427(14) 0.0667(16) 0.0677(17) 0.0206(14) 0.0151(13) 0.0132(12)
C15 0.0636(17) 0.0606(16) 0.0528(15) 0.0274(13) 0.0180(13) 0.0051(13)
C86 0.0712(19) 0.0447(14) 0.0625(17) 0.0053(12) 0.0154(14) 0.0217(13)
C117 0.0550(16) 0.094(2) 0.0500(15) 0.0421(15) 0.0243(13) 0.0243(15)
C11 0.0591(16) 0.0680(17) 0.0617(16) 0.0315(14) 0.0301(13) 0.0194(13)
C156 0.0628(16) 0.0476(14) 0.0554(15) 0.0219(12) 0.0169(13) 0.0014(12)
C43 0.0547(17) 0.0442(14) 0.094(2) 0.0159(14) 0.0158(16) 0.0174(12)
C72 0.0692(18) 0.099(2) 0.0441(14) 0.0419(15) 0.0261(13) 0.0417(16)
C75 0.0590(16) 0.0794(18) 0.0388(13) 0.0235(13) 0.0065(12) 0.0221(14)
C98 0.0758(18) 0.0648(16) 0.0336(12) 0.0225(12) 0.0190(12) 0.0089(13)
C87 0.0537(16) 0.0497(15) 0.0725(18) 0.0174(13) 0.0108(14) 0.0085(13)
C70 0.099(2) 0.0719(17) 0.0542(15) 0.0354(13) 0.0407(15) 0.0582(16)
C162 0.097(2) 0.0758(19) 0.0536(17) 0.0274(15) 0.0403(17) 0.0207(18)
C14 0.0634(18) 0.0476(15) 0.114(2) 0.0326(16) 0.0392(17) 0.0267(13)
C38 0.090(2) 0.0664(17) 0.0448(14) 0.0194(13) 0.0336(15) 0.0101(15)
C12 0.0594(17) 0.0484(15) 0.0651(17) 0.0247(13) 0.0148(14) 0.0020(13)
C58 0.0510(16) 0.0480(14) 0.085(2) 0.0294(14) 0.0173(14) 0.0134(12)
C88 0.0453(15) 0.0614(17) 0.102(2) 0.0243(16) 0.0264(15) 0.0192(13)
C20 0.0644(18) 0.0450(14) 0.0778(19) 0.0006(13) 0.0385(15) 0.0001(12)
C36 0.0595(16) 0.0822(19) 0.0575(16) 0.0373(14) 0.0267(13) 0.0112(14)
C51 0.110(2) 0.0622(16) 0.0387(14) 0.0202(12) 0.0293(15) 0.0295(16)
C163 0.092(2) 0.0719(18) 0.0404(14) 0.0256(13) 0.0169(15) 0.0254(17)
C71 0.120(3) 0.101(2) 0.075(2) 0.0615(19) 0.0559(19) 0.080(2)
C170 0.096(2) 0.0547(15) 0.0700(18) 0.0202(13) 0.0597(17) 0.0099(14)
C50 0.119(3) 0.0639(17) 0.0476(15) 0.0277(13) 0.0331(16) 0.0433(17)
C81 0.089(2) 0.0643(17) 0.0685(18) 0.0311(15) 0.0427(17) 0.0125(15)
C111 0.0640(18) 0.0567(16) 0.0715(18) 0.0056(14) 0.0347(15) -0.0082(13)
C8 0.0662(18) 0.0791(19) 0.0363(14) 0.0041(13) 0.0128(13) -0.0101(15)
C80 0.120(3) 0.0594(16) 0.0723(19) 0.0372(15) 0.0587(19) 0.0425(17)
C110 0.0545(17) 0.0597(16) 0.089(2) -0.0017(15) 0.0382(16) 0.0025(13)
C6 0.082(2) 0.082(2) 0.0459(15) 0.0317(15) 0.0065(14) 0.0012(16)
C158 0.0695(19) 0.0601(16) 0.0596(17) -0.0160(13) 0.0299(15) -0.0077(14)
C141 0.0653(19) 0.107(2) 0.0366(14) 0.0216(15) 0.0050(13) -0.0046(17)
C13 0.087(2) 0.0398(15) 0.142(3) 0.0424(18) 0.044(2) 0.0270(15)
C161 0.088(2) 0.117(3) 0.086(2) 0.051(2) 0.059(2) 0.053(2)
C171 0.104(2) 0.085(2) 0.0611(18) 0.0299(16) 0.0495(18) -0.0021(18)
C21 0.074(2) 0.0591(17) 0.088(2) -0.0005(16) 0.0349(18) -0.0121(15)
C155 0.073(2) 0.0599(17) 0.106(2) 0.0551(18) -0.0236(18) -0.0135(15)
C140 0.0545(19) 0.167(4) 0.0320(14) 0.0187(18) 0.0034(13) 0.000(2)
C53 0.065(2) 0.120(3) 0.0458(16) -0.0102(17) 0.0190(15) -0.0199(18)

loop_
_atom_type_symbol
_atom_type_description
_atom_type_scat_dispersion_real
_atom_type_scat_dispersion_imag
_atom_type_scat_source
C C 0.0033 0.0016 'International Tables Vol C Tables 4.2.6.8 and 6.1.1.4'
H H 0.0000 0.0000 'International Tables Vol C Tables 4.2.6.8 and 6.1.1.4'
N N 0.0061 0.0033 'International Tables Vol C Tables 4.2.6.8 and 6.1.1.4'
O O 0.0106 0.0060 'International Tables Vol C Tables 4.2.6.8 and 6.1.1.4'

loop_
_geom_angle_atom_site_label_1
_geom_angle_atom_site_label_2
_geom_angle_atom_site_label_3
_geom_angle
C121 O17 C125 114.09(15)
C31 O3 C35 114.03(16)
C91 O13 C95 114.49(16)
C61 O7 C65 113.96(16)
C76 O9 C80 114.50(18)
C166 O23 C170 115.85(17)
C106 O15 C110 116.28(17)
C151 O21 C155 116.98(18)
C16 O1 C20 115.12(17)
C46 O5 C50 116.91(19)
C1 O11 C5 114.70(18)
C140 O19 C136 119.1(2)
C139 N10 H10D 125.1
C139 N10 C136 109.83(16)
C136 N10 H10D 125.1
C166 N12 H12 125.0
C169 N12 H12 125.0
C169 N12 C166 110.07(16)
C106 N8 H8 125.0
C109 N8 H8 125.0
C109 N8 C106 109.96(16)
C31 N3 H3 125.3
C34 N3 H3 125.3
C34 N3 C31 109.39(17)
C151 N11 H11I 125.0
C154 N11 H11I 125.0
C154 N11 C151 109.97(17)
C16 N2 H2 125.1
C19 N2 H2 125.1
C19 N2 C16 109.77(17)
C91 N7 H7 125.1
C94 N7 H7 125.1
C94 N7 C91 109.83(16)
C61 N5 H5 125.1
C64 N5 H5 125.1
C64 N5 C61 109.71(17)
C121 N9 H9 125.0
C124 N9 H9 125.0
C124 N9 C121 110.06(16)
C76 N6 H6 125.2
C79 N6 H6 125.2
C79 N6 C76 109.68(17)
C4 N1 H1 125.0
C4 N1 C1 110.04(17)
C1 N1 H1 125.0
C46 N4 H4 124.9
C49 N4 H4 124.9
C49 N4 C46 110.13(17)
C138 C137 C144 129.61(17)
C136 C137 C138 105.29(17)
C136 C137 C144 125.05(18)
C109 C108 C107 107.00(17)
C109 C108 C112 123.38(18)
C112 C108 C107 129.13(18)
C40 C39 C32 122.47(19)
C44 C39 C32 120.04(19)
C44 C39 C40 117.5(2)
C175 C174 C167 122.26(18)
C175 C174 C179 117.38(19)
C179 C174 C167 120.35(19)
C168 C167 C174 127.55(17)
C166 C167 C174 126.45(18)
C166 C167 C168 105.84(17)
C172 C168 C167 129.88(18)
C169 C168 C167 107.28(17)
C169 C168 C172 122.46(18)
C61 C62 C63 105.83(17)
C61 C62 C69 125.64(18)
C63 C62 C69 128.15(18)
C139 C138 C137 107.43(16)
C139 C138 C142 122.00(18)
C142 C138 C137 130.56(18)
O21 C151 N11 117.95(17)
C152 C151 O21 132.08(19)
C152 C151 N11 109.96(17)
C100 C99 C92 120.75(19)
C104 C99 C92 121.09(19)
C104 C99 C100 118.16(19)
C4 C3 C2 107.38(18)
C4 C3 C7 124.02(19)
C7 C3 C2 128.56(19)
C145 C144 C137 121.02(19)
C145 C144 C149 117.6(2)
C149 C144 C137 121.35(19)
C151 C152 C159 124.48(18)
C151 C152 C153 105.39(17)
C153 C152 C159 130.13(17)
C108 C107 C114 129.59(17)
C106 C107 C108 105.54(17)
C106 C107 C114 124.67(18)
N10 C139 C138 107.50(17)
N10 C139 C150 120.49(18)
C138 C139 C150 132.00(19)
C121 C122 C129 126.04(18)
C121 C122 C123 105.50(17)
C123 C122 C129 128.23(17)
O17 C121 N9 119.46(16)
C122 C121 O17 130.94(19)
C122 C121 N9 109.59(17)
C55 C54 C47 120.68(19)
C55 C54 C59 117.3(2)
C59 C54 C47 122.1(2)
O3 C31 N3 119.03(17)
C32 C31 O3 131.00(18)
C32 C31 N3 109.92(17)
C31 C32 C39 123.49(18)
C31 C32 C33 105.64(18)
C33 C32 C39 130.76(17)
O7 C61 N5 119.03(18)
C62 C61 O7 131.38(19)
C62 C61 N5 109.56(18)
C78 C77 C84 130.98(18)
C76 C77 C84 123.29(19)
C76 C77 C78 105.71(18)
C115 C114 C107 121.04(19)
C115 C114 C119 117.7(2)
C119 C114 C107 121.21(19)
C34 C33 C32 107.12(17)
C34 C33 C37 122.84(19)
C37 C33 C32 130.01(19)
O23 C166 N12 118.23(17)
C167 C166 O23 132.26(19)
C167 C166 N12 109.50(17)
O15 C106 N8 118.24(17)
C107 C106 O15 131.84(19)
C107 C106 N8 109.90(17)
C92 C93 C97 129.29(18)
C94 C93 C92 107.56(16)
C94 C93 C97 122.96(19)
C130 C129 C122 122.06(19)
C130 C129 C134 117.4(2)
C134 C129 C122 120.50(18)
C47 C48 C52 129.24(19)
C49 C48 C47 107.46(17)
C49 C48 C52 122.93(19)
C48 C47 C54 130.55(18)
C46 C47 C54 124.08(19)
C46 C47 C48 105.37(18)
C93 C92 C99 129.83(17)
C91 C92 C99 124.70(18)
C91 C92 C93 105.45(17)
C122 C123 C127 129.10(18)
C124 C123 C122 107.90(17)
C124 C123 C127 122.67(18)
O13 C91 N7 118.85(17)
O13 C91 C92 131.55(18)
C92 C91 N7 109.60(17)
O14 C97 C93 120.37(19)
O14 C97 C98 119.08(18)
C93 C97 C98 120.51(19)
O19 C136 N10 117.21(17)
O19 C136 C137 132.82(19)
C137 C136 N10 109.93(17)
C89 C84 C77 119.79(19)
C85 C84 C77 122.4(2)
C85 C84 C89 117.8(2)
C17 C18 C22 130.22(19)
C19 C18 C17 107.27(17)
C19 C18 C22 121.75(19)
C3 C2 C9 129.02(18)
C1 C2 C3 105.48(18)
C1 C2 C9 125.49(18)
N7 C94 C93 107.56(17)
N7 C94 C105 120.84(18)
C93 C94 C105 131.50(19)
C164 C159 C152 122.1(2)
C160 C159 C152 120.7(2)
C160 C159 C164 117.1(2)
C10 C9 C2 120.15(19)
C14 C9 C2 122.5(2)
C14 C9 C10 117.4(2)
N3 C34 C33 107.92(17)
N3 C34 C45 120.47(19)
C33 C34 C45 131.6(2)
C18 C17 C24 128.76(17)
C16 C17 C18 105.92(18)
C16 C17 C24 125.22(19)
C29 C24 C17 121.0(2)
C25 C24 C17 121.51(19)
C25 C24 C29 117.5(2)
C154 C153 C152 107.11(17)
C154 C153 C157 122.86(19)
C157 C153 C152 129.85(19)
N8 C109 C108 107.59(17)
N8 C109 C120 119.52(18)
C108 C109 C120 132.77(19)
C64 C63 C62 107.19(18)
C64 C63 C67 122.5(2)
C67 C63 C62 129.99(19)
C99 C100 H100 119.6
C99 C100 C101 120.7(2)
C101 C100 H100 119.6
C77 C78 C82 129.3(2)
C79 C78 C77 107.37(17)
C79 C78 C82 122.9(2)
O1 C16 N2 119.33(18)
O1 C16 C17 131.1(2)
C17 C16 N2 109.54(18)
O9 C76 N6 119.24(18)
C77 C76 O9 131.1(2)
C77 C76 N6 109.68(18)
O24 C172 C168 120.5(2)
O24 C172 C173 119.02(18)
C168 C172 C173 120.35(19)
C74 C69 C62 122.54(19)
C74 C69 C70 117.5(2)
C70 C69 C62 120.00(19)
O16 C112 C108 121.32(19)
O16 C112 C113 118.07(19)
C108 C112 C113 120.53(19)
N9 C124 C123 106.95(17)
N9 C124 C135 120.84(18)
C123 C124 C135 132.16(19)
N12 C169 C168 107.31(18)
N12 C169 C180 120.82(19)
C168 C169 C180 131.70(19)
O5 C46 N4 119.62(18)
C47 C46 O5 130.5(2)
C47 C46 N4 109.80(18)
N1 C4 C3 107.56(18)
N1 C4 C15 120.65(19)
C3 C4 C15 131.8(2)
O11 C1 N1 117.80(18)
C2 C1 O11 132.6(2)
C2 C1 N1 109.54(18)
N2 C19 C18 107.49(19)
N2 C19 C30 120.41(19)
C18 C19 C30 131.9(2)
C24 C29 H29 119.4
C28 C29 C24 121.2(2)
C28 C29 H29 119.4
C174 C175 H175 119.4
C174 C175 C176 121.1(2)
C176 C175 H175 119.4
N5 C64 C63 107.71(18)
N5 C64 C75 120.1(2)
C63 C64 C75 132.2(2)
N11 C154 C153 107.57(18)
N11 C154 C165 120.40(19)
C153 C154 C165 132.0(2)
O22 C157 C153 121.1(2)
O22 C157 C158 118.6(2)
C153 C157 C158 120.3(2)
N4 C49 C48 107.22(18)
N4 C49 C60 120.4(2)
C48 C49 C60 132.2(2)
O4 C37 C33 120.2(2)
O4 C37 C38 118.0(2)
C33 C37 C38 121.8(2)
C114 C115 H115 119.7
C114 C115 C116 120.6(2)
C116 C115 H115 119.7
O2 C22 C18 120.7(2)
O2 C22 C23 119.56(19)
C18 C22 C23 119.7(2)
O20 C142 C138 120.2(2)
O20 C142 C143 118.1(2)
C138 C142 C143 121.59(19)
O10 C82 C78 120.5(2)
O10 C82 C83 118.4(2)
C78 C82 C83 121.0(2)
N6 C79 C78 107.56(19)
N6 C79 C90 120.32(19)
C78 C79 C90 132.0(2)
O12 C7 C3 121.9(2)
O12 C7 C8 118.2(2)
C3 C7 C8 119.96(19)
C129 C130 H130 119.5
C131 C130 C129 120.9(2)
C131 C130 H130 119.5
O6 C52 C48 122.4(2)
O6 C52 C53 117.9(2)
C48 C52 C53 119.6(2)
C129 C134 H134 119.3
C133 C134 C129 121.3(2)
C133 C134 H134 119.3
O18 C127 C123 120.65(19)
O18 C127 C128 118.89(19)
C123 C127 C128 120.39(18)
C144 C145 H145 119.8
C144 C145 C146 120.4(2)
C146 C145 H145 119.8
C114 C119 H119 119.6
C114 C119 C118 120.8(2)
C118 C119 H119 119.6
O8 C67 C63 120.1(2)
O8 C67 C68 118.6(2)
C63 C67 C68 121.2(2)
O17 C125 H12A 110.0
O17 C125 H12B 110.0
O17 C125 C126 108.41(19)
H12A C125 H12B 108.4
C126 C125 H12A 110.0
C126 C125 H12B 110.0
C99 C104 H104 119.4
C99 C104 C103 121.3(2)
C103 C104 H104 119.4
C175 C176 H176 119.8
C177 C176 C175 120.4(2)
C177 C176 H176 119.8
C174 C179 H179 119.3
C178 C179 C174 121.3(2)
C178 C179 H179 119.3
C9 C10 H10 119.2
C9 C10 C11 121.6(2)
C11 C10 H10 119.2
C109 C120 H12I 109.5
C109 C120 H12J 109.5
C109 C120 H12K 109.5
H12I C120 H12J 109.5
H12I C120 H12K 109.5
H12J C120 H12K 109.5
C39 C40 H40 119.4
C41 C40 C39 121.2(2)
C41 C40 H40 119.4
C54 C55 H55 119.5
C54 C55 C56 121.0(2)
C56 C55 H55 119.5
C139 C150 H15J 109.5
C139 C150 H15K 109.5
C139 C150 H15L 109.5
H15J C150 H15K 109.5
H15J C150 H15L 109.5
H15K C150 H15L 109.5
C100 C101 H101 119.8
C102 C101 C100 120.4(2)
C102 C101 H101 119.8
C144 C149 H149 119.1
C148 C149 C144 121.8(2)
C148 C149 H149 119.1
C172 C173 H17A 109.5
C172 C173 H17B 109.5
C172 C173 H17C 109.5
H17A C173 H17B 109.5
H17A C173 H17C 109.5
H17B C173 H17C 109.5
C69 C74 H74 119.7
C69 C74 C73 120.6(2)
C73 C74 H74 119.7
C39 C44 H44 119.4
C39 C44 C43 121.2(2)
C43 C44 H44 119.4
C24 C25 H25 119.6
C26 C25 C24 120.7(2)
C26 C25 H25 119.6
C41 C42 H42 120.3
C41 C42 C43 119.4(2)
C43 C42 H42 120.3
C101 C102 H102 120.2
C103 C102 C101 119.6(2)
C103 C102 H102 120.2
C127 C128 H12C 109.5
C127 C128 H12D 109.5
C127 C128 H12E 109.5
H12C C128 H12D 109.5
H12C C128 H12E 109.5
H12D C128 H12E 109.5
C29 C28 H28 119.7
C27 C28 C29 120.6(2)
C27 C28 H28 119.7
C34 C45 H45A 109.5
C34 C45 H45B 109.5
C34 C45 H45C 109.5
H45A C45 H45B 109.5
H45A C45 H45C 109.5
H45B C45 H45C 109.5
C94 C105 H10A 109.5
C94 C105 H10B 109.5
C94 C105 H10C 109.5
H10A C105 H10B 109.5
H10A C105 H10C 109.5
H10B C105 H10C 109.5
C125 C126 H12F 109.5
C125 C126 H12G 109.5
C125 C126 H12H 109.5
H12F C126 H12G 109.5
H12F C126 H12H 109.5
H12G C126 H12H 109.5
C84 C89 H89 119.7
C88 C89 C84 120.5(2)
C88 C89 H89 119.7
C112 C113 H11A 109.5
C112 C113 H11B 109.5
C112 C113 H11C 109.5
H11A C113 H11B 109.5
H11A C113 H11C 109.5
H11B C113 H11C 109.5
C154 C165 H16A 109.5
C154 C165 H16B 109.5
C154 C165 H16C 109.5
H16A C165 H16B 109.5
H16A C165 H16C 109.5
H16B C165 H16C 109.5
C176 C177 H177 120.4
C178 C177 C176 119.2(2)
C178 C177 H177 120.4
C124 C135 H13A 109.5
C124 C135 H13B 109.5
C124 C135 H13C 109.5
H13A C135 H13B 109.5
H13A C135 H13C 109.5
H13B C135 H13C 109.5
O3 C35 H35A 109.8
O3 C35 H35B 109.8
O3 C35 C36 109.4(2)
H35A C35 H35B 108.2
C36 C35 H35A 109.8
C36 C35 H35B 109.8
C134 C133 H133 119.9
C132 C133 C134 120.1(2)
C132 C133 H133 119.9
C25 C26 H26 119.5
C27 C26 C25 121.0(2)
C27 C26 H26 119.5
C142 C143 H14A 109.5
C142 C143 H14B 109.5
C142 C143 H14C 109.5
H14A C143 H14B 109.5
H14A C143 H14C 109.5
H14B C143 H14C 109.5
C133 C132 H132 120.2
C133 C132 C131 119.6(2)
C131 C132 H132 120.2
O13 C95 H95A 110.0
O13 C95 H95B 110.0
O13 C95 C96 108.6(2)
H95A C95 H95B 108.4
C96 C95 H95A 110.0
C96 C95 H95B 110.0
C84 C85 H85 119.2
C86 C85 C84 121.5(2)
C86 C85 H85 119.2
O11 C5 H5A 109.8
O11 C5 H5B 109.8
O11 C5 C6 109.3(2)
H5A C5 H5B 108.3
C6 C5 H5A 109.8
C6 C5 H5B 109.8
C146 C147 H147 120.2
C148 C147 H147 120.2
C148 C147 C146 119.7(2)
C54 C59 H59 119.5
C58 C59 C54 121.0(2)
C58 C59 H59 119.5
C104 C103 H103 120.0
C102 C103 C104 119.9(2)
C102 C103 H103 120.0
C130 C131 H131 119.8
C132 C131 C130 120.5(2)
C132 C131 H131 119.8
C40 C41 H41 119.9
C42 C41 C40 120.2(2)
C42 C41 H41 119.9
C119 C118 H118 119.6
C117 C118 C119 120.8(2)
C117 C118 H118 119.6
O7 C65 H65A 109.7
O7 C65 H65B 109.7
O7 C65 C66 109.7(2)
H65A C65 H65B 108.2
C66 C65 H65A 109.7
C66 C65 H65B 109.7
C82 C83 H83A 109.5
C82 C83 H83B 109.5
C82 C83 H83C 109.5
H83A C83 H83B 109.5
H83A C83 H83C 109.5
H83B C83 H83C 109.5
C67 C68 H68A 109.5
C67 C68 H68B 109.5
C67 C68 H68C 109.5
H68A C68 H68B 109.5
H68A C68 H68C 109.5
H68B C68 H68C 109.5
C169 C180 H18A 109.5
C169 C180 H18B 109.5
C169 C180 H18C 109.5
H18A C180 H18B 109.5
H18A C180 H18C 109.5
H18B C180 H18C 109.5
C28 C27 C26 118.9(2)
C28 C27 H27 120.5
C26 C27 H27 120.5
C145 C146 H146 119.8
C147 C146 C145 120.4(2)
C147 C146 H146 119.8
C115 C116 H116 119.7
C117 C116 C115 120.6(2)
C117 C116 H116 119.7
C49 C60 H60A 109.5
C49 C60 H60B 109.5
C49 C60 H60C 109.5
H60A C60 H60B 109.5
H60A C60 H60C 109.5
H60B C60 H60C 109.5
C159 C164 H164 119.4
C159 C164 C163 121.2(3)
C163 C164 H164 119.4
C159 C160 H160 119.4
C159 C160 C161 121.2(3)
C161 C160 H160 119.4
C56 C57 H57 120.3
C58 C57 H57 120.3
C58 C57 C56 119.4(2)
C79 C90 H90A 109.5
C79 C90 H90B 109.5
C79 C90 H90C 109.5
H90A C90 H90B 109.5
H90A C90 H90C 109.5
H90B C90 H90C 109.5
C149 C148 H148 119.9
C147 C148 C149 120.1(3)
C147 C148 H148 119.9
C179 C178 H178 119.7
C177 C178 C179 120.5(2)
C177 C178 H178 119.7
C22 C23 H23A 109.5
C22 C23 H23B 109.5
C22 C23 H23C 109.5
H23A C23 H23B 109.5
H23A C23 H23C 109.5
H23B C23 H23C 109.5
C19 C30 H30A 109.5
C19 C30 H30B 109.5
C19 C30 H30C 109.5
H30A C30 H30B 109.5
H30A C30 H30C 109.5
H30B C30 H30C 109.5
C55 C56 H56 119.8
C57 C56 C55 120.4(2)
C57 C56 H56 119.8
C74 C73 H73 119.4
C72 C73 C74 121.3(2)
C72 C73 H73 119.4
C95 C96 H96A 109.5
C95 C96 H96B 109.5
C95 C96 H96C 109.5
H96A C96 H96B 109.5
H96A C96 H96C 109.5
H96B C96 H96C 109.5
C65 C66 H66A 109.5
C65 C66 H66B 109.5
C65 C66 H66C 109.5
H66A C66 H66B 109.5
H66A C66 H66C 109.5
H66B C66 H66C 109.5
C4 C15 H15A 109.5
C4 C15 H15B 109.5
C4 C15 H15C 109.5
H15A C15 H15B 109.5
H15A C15 H15C 109.5
H15B C15 H15C 109.5
C85 C86 H86 119.9
C87 C86 C85 120.3(2)
C87 C86 H86 119.9
C118 C117 C116 119.4(2)
C118 C117 H117 120.3
C116 C117 H117 120.3
C10 C11 H11 119.8
C12 C11 C10 120.5(3)
C12 C11 H11 119.8
H15D C156 H15E 109.5
H15D C156 H15F 109.5
H15E C156 H15F 109.5
C155 C156 H15D 109.5
C155 C156 H15E 109.5
C155 C156 H15F 109.5
C44 C43 H43 119.7
C42 C43 C44 120.6(2)
C42 C43 H43 119.7
C73 C72 H72 120.4
C73 C72 C71 119.2(2)
C71 C72 H72 120.4
C64 C75 H75A 109.5
C64 C75 H75B 109.5
C64 C75 H75C 109.5
H75A C75 H75B 109.5
H75A C75 H75C 109.5
H75B C75 H75C 109.5
C97 C98 H98A 109.5
C97 C98 H98B 109.5
C97 C98 H98C 109.5
H98A C98 H98B 109.5
H98A C98 H98C 109.5
H98B C98 H98C 109.5
C86 C87 H87 120.6
C86 C87 C88 118.9(2)
C88 C87 H87 120.6
C69 C70 H70 119.3
C71 C70 C69 121.4(2)
C71 C70 H70 119.3
C163 C162 H162 120.4
C163 C162 C161 119.2(3)
C161 C162 H162 120.4
C9 C14 H14 119.8
C9 C14 C13 120.3(3)
C13 C14 H14 119.8
C37 C38 H38A 109.5
C37 C38 H38B 109.5
C37 C38 H38C 109.5
H38A C38 H38B 109.5
H38A C38 H38C 109.5
H38B C38 H38C 109.5
C11 C12 H12L 120.5
C11 C12 C13 119.0(2)
C13 C12 H12L 120.5
C59 C58 H58 119.5
C57 C58 C59 120.9(2)
C57 C58 H58 119.5
C89 C88 H88 119.5
C87 C88 C89 121.0(3)
C87 C88 H88 119.5
O1 C20 H20A 110.0
O1 C20 H20B 110.0
O1 C20 C21 108.5(2)
H20A C20 H20B 108.4
C21 C20 H20A 110.0
C21 C20 H20B 110.0
C35 C36 H36A 109.5
C35 C36 H36B 109.5
C35 C36 H36C 109.5
H36A C36 H36B 109.5
H36A C36 H36C 109.5
H36B C36 H36C 109.5
H51A C51 H51B 109.5
H51A C51 H51C 109.5
H51B C51 H51C 109.5
C50 C51 H51A 109.5
C50 C51 H51B 109.5
C50 C51 H51C 109.5
C164 C163 H163 119.7
C162 C163 C164 120.6(3)
C162 C163 H163 119.7
C72 C71 C70 120.1(3)
C72 C71 H71 120.0
C70 C71 H71 120.0
O23 C170 H17D 109.8
O23 C170 H17E 109.8
O23 C170 C171 109.4(2)
H17D C170 H17E 108.2
C171 C170 H17D 109.8
C171 C170 H17E 109.8
O5 C50 C51 110.3(2)
O5 C50 H50A 109.6
O5 C50 H50B 109.6
C51 C50 H50A 109.6
C51 C50 H50B 109.6
H50A C50 H50B 108.1
H81A C81 H81B 109.5
H81A C81 H81C 109.5
H81B C81 H81C 109.5
C80 C81 H81A 109.5
C80 C81 H81B 109.5
C80 C81 H81C 109.5
H11D C111 H11E 109.5
H11D C111 H11F 109.5
H11E C111 H11F 109.5
C110 C111 H11D 109.5
C110 C111 H11E 109.5
C110 C111 H11F 109.5
C7 C8 H8A 109.5
C7 C8 H8B 109.5
C7 C8 H8C 109.5
H8A C8 H8B 109.5
H8A C8 H8C 109.5
H8B C8 H8C 109.5
O9 C80 C81 110.2(2)
O9 C80 H80A 109.6
O9 C80 H80B 109.6
C81 C80 H80A 109.6
C81 C80 H80B 109.6
H80A C80 H80B 108.1
O15 C110 C111 112.0(2)
O15 C110 H11G 109.2
O15 C110 H11H 109.2
C111 C110 H11G 109.2
C111 C110 H11H 109.2
H11G C110 H11H 107.9
C5 C6 H6A 109.5
C5 C6 H6B 109.5
C5 C6 H6C 109.5
H6A C6 H6B 109.5
H6A C6 H6C 109.5
H6B C6 H6C 109.5
C157 C158 H15G 109.5
C157 C158 H15H 109.5
C157 C158 H15I 109.5
H15G C158 H15H 109.5
H15G C158 H15I 109.5
H15H C158 H15I 109.5
H14D C141 H14E 109.5
H14D C141 H14F 109.5
H14E C141 H14F 109.5
C140 C141 H14D 109.5
C140 C141 H14E 109.5
C140 C141 H14F 109.5
C14 C13 H13 119.4
C12 C13 C14 121.2(3)
C12 C13 H13 119.4
C160 C161 H161 119.7
C162 C161 C160 120.7(3)
C162 C161 H161 119.7
C170 C171 H17F 109.5
C170 C171 H17G 109.5
C170 C171 H17H 109.5
H17F C171 H17G 109.5
H17F C171 H17H 109.5
H17G C171 H17H 109.5
C20 C21 H21A 109.5
C20 C21 H21B 109.5
C20 C21 H21C 109.5
H21A C21 H21B 109.5
H21A C21 H21C 109.5
H21B C21 H21C 109.5
O21 C155 C156 113.7(2)
O21 C155 H155 123.1
C156 C155 H155 123.1
O19 C140 C141 112.2(3)
O19 C140 H140 123.9
C141 C140 H140 123.9
C52 C53 H53A 109.5
C52 C53 H53B 109.5
C52 C53 H53C 109.5
H53A C53 H53B 109.5
H53A C53 H53C 109.5
H53B C53 H53C 109.5

loop_
_geom_bond_atom_site_label_1
_geom_bond_atom_site_label_2
_geom_bond_distance
O17 C121 1.360(2)
O17 C125 1.437(3)
O3 C31 1.363(2)
O3 C35 1.430(3)
O13 C91 1.359(2)
O13 C95 1.435(3)
O7 C61 1.359(2)
O7 C65 1.432(3)
O9 C76 1.358(2)
O9 C80 1.407(3)
O23 C166 1.357(2)
O23 C170 1.416(3)
O15 C106 1.356(2)
O15 C110 1.393(3)
O21 C151 1.357(2)
O21 C155 1.377(3)
O16 C112 1.234(2)
O12 C7 1.233(2)
O1 C16 1.355(2)
O1 C20 1.421(3)
O5 C46 1.358(2)
O5 C50 1.390(3)
O14 C97 1.234(2)
O11 C1 1.361(2)
O11 C5 1.432(3)
O24 C172 1.228(2)
O19 C136 1.357(2)
O19 C140 1.351(3)
N10 H10D 0.8800
N10 C139 1.349(2)
N10 C136 1.371(3)
O18 C127 1.223(2)
O10 C82 1.229(3)
N12 H12 0.8800
N12 C166 1.369(3)
N12 C169 1.356(2)
N8 H8 0.8800
N8 C106 1.369(2)
N8 C109 1.349(3)
O6 C52 1.225(3)
N3 H3 0.8800
N3 C31 1.375(3)
N3 C34 1.356(3)
O22 C157 1.225(3)
O2 C22 1.225(3)
O4 C37 1.229(3)
N11 H11I 0.8800
N11 C151 1.374(3)
N11 C154 1.345(3)
N2 H2 0.8800
N2 C16 1.371(3)
N2 C19 1.354(3)
N7 H7 0.8800
N7 C91 1.367(3)
N7 C94 1.350(2)
N5 H5 0.8800
N5 C61 1.373(3)
N5 C64 1.352(3)
N9 H9 0.8800
N9 C121 1.368(3)
N9 C124 1.362(2)
N6 H6 0.8800
N6 C76 1.367(3)
N6 C79 1.356(3)
O8 C67 1.228(3)
N1 H1 0.8800
N1 C4 1.353(3)
N1 C1 1.370(3)
N4 H4 0.8800
N4 C46 1.369(3)
N4 C49 1.349(3)
O20 C142 1.228(3)
C137 C138 1.450(3)
C137 C144 1.480(3)
C137 C136 1.360(3)
C108 C107 1.455(3)
C108 C109 1.395(3)
C108 C112 1.447(3)
C39 C32 1.484(3)
C39 C40 1.386(3)
C39 C44 1.375(3)
C174 C167 1.477(3)
C174 C175 1.377(3)
C174 C179 1.384(3)
C167 C168 1.450(3)
C167 C166 1.356(3)
C168 C172 1.449(3)
C168 C169 1.389(3)
C62 C61 1.358(3)
C62 C63 1.447(3)
C62 C69 1.476(3)
C138 C139 1.394(3)
C138 C142 1.440(3)
C151 C152 1.352(3)
C99 C92 1.480(3)
C99 C100 1.374(3)
C99 C104 1.374(3)
C3 C2 1.456(3)
C3 C4 1.383(3)
C3 C7 1.451(3)
C144 C145 1.376(3)
C144 C149 1.385(3)
C152 C159 1.478(3)
C152 C153 1.458(3)
C107 C114 1.475(3)
C107 C106 1.355(3)
C139 C150 1.485(3)
C122 C121 1.358(3)
C122 C129 1.468(3)
C122 C123 1.449(3)
C54 C47 1.480(3)
C54 C55 1.376(3)
C54 C59 1.387(3)
C31 C32 1.355(3)
C32 C33 1.455(3)
C77 C84 1.482(3)
C77 C78 1.446(3)
C77 C76 1.357(3)
C114 C115 1.383(3)
C114 C119 1.384(3)
C33 C34 1.387(3)
C33 C37 1.447(3)
C93 C92 1.442(3)
C93 C97 1.449(3)
C93 C94 1.387(3)
C129 C130 1.385(3)
C129 C134 1.387(3)
C48 C47 1.452(3)
C48 C49 1.390(3)
C48 C52 1.455(3)
C47 C46 1.353(3)
C92 C91 1.363(3)
C123 C124 1.383(3)
C123 C127 1.461(3)
C97 C98 1.499(3)
C84 C89 1.379(3)
C84 C85 1.374(3)
C18 C17 1.443(3)
C18 C19 1.393(3)
C18 C22 1.450(3)
C2 C9 1.482(3)
C2 C1 1.358(3)
C94 C105 1.491(3)
C159 C164 1.379(3)
C159 C160 1.372(3)
C9 C10 1.366(3)
C9 C14 1.364(3)
C34 C45 1.488(3)
C17 C24 1.482(3)
C17 C16 1.359(3)
C24 C29 1.387(3)
C24 C25 1.386(3)
C153 C154 1.395(3)
C153 C157 1.442(3)
C109 C120 1.492(3)
C63 C64 1.391(3)
C63 C67 1.444(3)
C100 H100 0.9500
C100 C101 1.380(3)
C78 C82 1.457(3)
C78 C79 1.384(3)
C172 C173 1.499(3)
C69 C74 1.379(3)
C69 C70 1.387(3)
C112 C113 1.493(3)
C124 C135 1.483(3)
C169 C180 1.489(3)
C4 C15 1.492(3)
C19 C30 1.489(3)
C29 H29 0.9500
C29 C28 1.382(3)
C175 H175 0.9500
C175 C176 1.379(3)
C64 C75 1.496(3)
C154 C165 1.492(3)
C157 C158 1.488(3)
C49 C60 1.494(3)
C37 C38 1.489(3)
C115 H115 0.9500
C115 C116 1.386(3)
C22 C23 1.499(3)
C142 C143 1.491(3)
C82 C83 1.500(3)
C79 C90 1.484(3)
C7 C8 1.494(3)
C130 H130 0.9500
C130 C131 1.383(3)
C52 C53 1.476(3)
C134 H134 0.9500
C134 C133 1.381(3)
C127 C128 1.496(3)
C145 H145 0.9500
C145 C146 1.392(3)
C119 H119 0.9500
C119 C118 1.388(3)
C67 C68 1.502(3)
C125 H12A 0.9900
C125 H12B 0.9900
C125 C126 1.499(3)
C104 H104 0.9500
C104 C103 1.383(3)
C176 H176 0.9500
C176 C177 1.374(3)
C179 H179 0.9500
C179 C178 1.377(3)
C10 H10 0.9500
C10 C11 1.382(3)
C120 H12I 0.9800
C120 H12J 0.9800
C120 H12K 0.9800
C40 H40 0.9500
C40 C41 1.382(3)
C55 H55 0.9500
C55 C56 1.393(3)
C150 H15J 0.9800
C150 H15K 0.9800
C150 H15L 0.9800
C101 H101 0.9500
C101 C102 1.371(4)
C149 H149 0.9500
C149 C148 1.370(3)
C173 H17A 0.9800
C173 H17B 0.9800
C173 H17C 0.9800
C74 H74 0.9500
C74 C73 1.379(3)
C44 H44 0.9500
C44 C43 1.380(3)
C25 H25 0.9500
C25 C26 1.380(3)
C42 H42 0.9500
C42 C41 1.365(4)
C42 C43 1.365(4)
C102 H102 0.9500
C102 C103 1.360(4)
C128 H12C 0.9800
C128 H12D 0.9800
C128 H12E 0.9800
C28 H28 0.9500
C28 C27 1.365(3)
C45 H45A 0.9800
C45 H45B 0.9800
C45 H45C 0.9800
C105 H10A 0.9800
C105 H10B 0.9800
C105 H10C 0.9800
C126 H12F 0.9800
C126 H12G 0.9800
C126 H12H 0.9800
C89 H89 0.9500
C89 C88 1.376(4)
C113 H11A 0.9800
C113 H11B 0.9800
C113 H11C 0.9800
C165 H16A 0.9800
C165 H16B 0.9800
C165 H16C 0.9800
C177 H177 0.9500
C177 C178 1.358(3)
C135 H13A 0.9800
C135 H13B 0.9800
C135 H13C 0.9800
C35 H35A 0.9900
C35 H35B 0.9900
C35 C36 1.492(3)
C133 H133 0.9500
C133 C132 1.364(4)
C26 H26 0.9500
C26 C27 1.373(4)
C143 H14A 0.9800
C143 H14B 0.9800
C143 H14C 0.9800
C132 H132 0.9500
C132 C131 1.368(4)
C95 H95A 0.9900
C95 H95B 0.9900
C95 C96 1.493(3)
C85 H85 0.9500
C85 C86 1.372(3)
C5 H5A 0.9900
C5 H5B 0.9900
C5 C6 1.491(3)
C147 H147 0.9500
C147 C146 1.371(4)
C147 C148 1.356(4)
C59 H59 0.9500
C59 C58 1.382(3)
C103 H103 0.9500
C131 H131 0.9500
C41 H41 0.9500
C118 H118 0.9500
C118 C117 1.350(4)
C65 H65A 0.9900
C65 H65B 0.9900
C65 C66 1.482(3)
C83 H83A 0.9800
C83 H83B 0.9800
C83 H83C 0.9800
C68 H68A 0.9800
C68 H68B 0.9800
C68 H68C 0.9800
C180 H18A 0.9800
C180 H18B 0.9800
C180 H18C 0.9800
C27 H27 0.9500
C146 H146 0.9500
C116 H116 0.9500
C116 C117 1.369(4)
C60 H60A 0.9800
C60 H60B 0.9800
C60 H60C 0.9800
C164 H164 0.9500
C164 C163 1.389(4)
C160 H160 0.9500
C160 C161 1.381(4)
C57 H57 0.9500
C57 C56 1.361(4)
C57 C58 1.351(4)
C90 H90A 0.9800
C90 H90B 0.9800
C90 H90C 0.9800
C148 H148 0.9500
C178 H178 0.9500
C23 H23A 0.9800
C23 H23B 0.9800
C23 H23C 0.9800
C30 H30A 0.9800
C30 H30B 0.9800
C30 H30C 0.9800
C56 H56 0.9500
C73 H73 0.9500
C73 C72 1.352(4)
C96 H96A 0.9800
C96 H96B 0.9800
C96 H96C 0.9800
C66 H66A 0.9800
C66 H66B 0.9800
C66 H66C 0.9800
C15 H15A 0.9800
C15 H15B 0.9800
C15 H15C 0.9800
C86 H86 0.9500
C86 C87 1.367(4)
C117 H117 0.9500
C11 H11 0.9500
C11 C12 1.338(4)
C156 H15D 0.9800
C156 H15E 0.9800
C156 H15F 0.9800
C156 C155 1.450(3)
C43 H43 0.9500
C72 H72 0.9500
C72 C71 1.372(4)
C75 H75A 0.9800
C75 H75B 0.9800
C75 H75C 0.9800
C98 H98A 0.9800
C98 H98B 0.9800
C98 H98C 0.9800
C87 H87 0.9500
C87 C88 1.368(4)
C70 H70 0.9500
C70 C71 1.374(3)
C162 H162 0.9500
C162 C163 1.342(4)
C162 C161 1.364(4)
C14 H14 0.9500
C14 C13 1.388(4)
C38 H38A 0.9800
C38 H38B 0.9800
C38 H38C 0.9800
C12 H12L 0.9500
C12 C13 1.350(4)
C58 H58 0.9500
C88 H88 0.9500
C20 H20A 0.9900
C20 H20B 0.9900
C20 C21 1.492(4)
C36 H36A 0.9800
C36 H36B 0.9800
C36 H36C 0.9800
C51 H51A 0.9800
C51 H51B 0.9800
C51 H51C 0.9800
C51 C50 1.491(3)
C163 H163 0.9500
C71 H71 0.9500
C170 H17D 0.9900
C170 H17E 0.9900
C170 C171 1.489(3)
C50 H50A 0.9900
C50 H50B 0.9900
C81 H81A 0.9800
C81 H81B 0.9800
C81 H81C 0.9800
C81 C80 1.488(4)
C111 H11D 0.9800
C111 H11E 0.9800
C111 H11F 0.9800
C111 C110 1.469(3)
C8 H8A 0.9800
C8 H8B 0.9800
C8 H8C 0.9800
C80 H80A 0.9900
C80 H80B 0.9900
C110 H11G 0.9900
C110 H11H 0.9900
C6 H6A 0.9800
C6 H6B 0.9800
C6 H6C 0.9800
C158 H15G 0.9800
C158 H15H 0.9800
C158 H15I 0.9800
C141 H14D 0.9800
C141 H14E 0.9800
C141 H14F 0.9800
C141 C140 1.468(4)
C13 H13 0.9500
C161 H161 0.9500
C171 H17F 0.9800
C171 H17G 0.9800
C171 H17H 0.9800
C21 H21A 0.9800
C21 H21B 0.9800
C21 H21C 0.9800
C155 H155 0.9500
C140 H140 0.9500
C53 H53A 0.9800
C53 H53B 0.9800
C53 H53C 0.9800
